data_1574594
loop_
_publ_author_name
'Tang, Hua'
'Lu, Yuyang'
'Qian, Yongwei'
'Ge, Chenqi'
'Liu, Jiyong'
'Chen, Hongliang'
'Li, Hao'

_publ_section_title
;
 A conformationally adaptable tetrahedral cage with different guest
 encapsulation models
;
_journal_issue 24
_journal_name_full 'Chemical Science'
_journal_page_first 10867
_journal_page_last 10873
_journal_paper_doi 10.1039/D5SC01474C
_journal_volume 16
_journal_year 2025
_chemical_formula_moiety 'C132 H133 N28, 1[CCl3], 0.5[CHCl3], 0.5[CHCl3]'
_chemical_formula_sum 'C134 H134 Cl6 N28'
_chemical_formula_weight 2349.38
_space_group_crystal_system triclinic
_space_group_IT_number 2
_space_group_name_Hall '-P 1'
_space_group_name_H-M_alt 'P -1'
_atom_sites_solution_hydrogens geom
_atom_sites_solution_primary dual
_audit_creation_date 2025-04-25
_audit_creation_method
;
Olex2 1.5
(compiled 2025.04.05 svn.rf049d14d for OlexSys, GUI svn.r7224)
;
_audit_update_record
;
2025-04-25 deposited with the CCDC.	2025-05-09 downloaded from the CCDC.
;
_cell_angle_alpha 75.352(2)
_cell_angle_beta 81.600(2)
_cell_angle_gamma 71.934(2)
_cell_formula_units_Z 2
_cell_length_a 13.0765(8)
_cell_length_b 17.2821(11)
_cell_length_c 30.4781(19)
_cell_measurement_reflns_used 9972
_cell_measurement_temperature 170.00
_cell_measurement_theta_max 44.186
_cell_measurement_theta_min 2.466
_cell_volume 6318.2(7)
_computing_cell_refinement 'SAINT V8.40B (?, 2016)'
_computing_data_collection 'Bruker Instrument Service vV6.2.14'
_computing_data_reduction 'SAINT V8.40B (?, 2016)'
_computing_molecular_graphics 'Olex2 1.5 (Dolomanov et al., 2009)'
_computing_publication_material 'Olex2 1.5 (Dolomanov et al., 2009)'
_computing_structure_refinement 'SHELXL 2018/3 (Sheldrick, 2015)'
_computing_structure_solution 'SHELXT 2018/2 (Sheldrick, 2018)'
_diffrn_ambient_environment N~2~
_diffrn_ambient_temperature 170.00
_diffrn_detector CPAD
_diffrn_detector_area_resol_mean 7.41
_diffrn_detector_type 'Bruker PHOTON III M28'
_diffrn_measured_fraction_theta_full 0.993
_diffrn_measured_fraction_theta_max 0.993
_diffrn_measurement_device 'three-circle diffractometer'
_diffrn_measurement_device_type 'ZJU Bruker D8 VENTURE Metaljet PHOTON III'
_diffrn_measurement_method '\w and \f scans'
_diffrn_measurement_specimen_support 'MiTeGen micromount'
_diffrn_radiation_monochromator 'mirror optics'
_diffrn_radiation_probe x-ray
_diffrn_radiation_type GaK\a
_diffrn_radiation_wavelength 1.34139
_diffrn_reflns_av_R_equivalents 0.0975
_diffrn_reflns_av_unetI/netI 0.1379
_diffrn_reflns_Laue_measured_fraction_full 0.993
_diffrn_reflns_Laue_measured_fraction_max 0.993
_diffrn_reflns_limit_h_max 15
_diffrn_reflns_limit_h_min -15
_diffrn_reflns_limit_k_max 20
_diffrn_reflns_limit_k_min -20
_diffrn_reflns_limit_l_max 35
_diffrn_reflns_limit_l_min -35
_diffrn_reflns_number 69944
_diffrn_reflns_point_group_measured_fraction_full 0.993
_diffrn_reflns_point_group_measured_fraction_max 0.993
_diffrn_reflns_theta_full 52.262
_diffrn_reflns_theta_max 52.262
_diffrn_reflns_theta_min 1.307
_diffrn_source 'liquid Metal X-ray source'
_diffrn_source_current 3.57
_diffrn_source_power 0.24954300000000001
_diffrn_source_type 'Bruker Excillum Metaljet D2+'
_diffrn_source_voltage 69.9
_exptl_absorpt_coefficient_mu 1.145
_exptl_absorpt_correction_T_max 0.7503
_exptl_absorpt_correction_T_min 0.6164
_exptl_absorpt_correction_type multi-scan
_exptl_absorpt_process_details
;
SADABS-2016/2 (Bruker,2016/2) was used for absorption correction.
wR2(int) was 0.1532 before and 0.0776 after correction.
The Ratio of minimum to maximum transmission is 0.8215.
The \l/2 correction factor is Not present.
;
_exptl_crystal_colour colourless
_exptl_crystal_colour_primary colourless
_exptl_crystal_density_diffrn 1.235
_exptl_crystal_description needle
_exptl_crystal_F_000 2472
_exptl_crystal_size_max 0.2
_exptl_crystal_size_mid 0.03
_exptl_crystal_size_min 0.02
_refine_diff_density_max 0.412
_refine_diff_density_min -0.324
_refine_diff_density_rms 0.060
_refine_ls_extinction_method none
_refine_ls_goodness_of_fit_ref 1.006
_refine_ls_hydrogen_treatment constr
_refine_ls_matrix_type full
_refine_ls_number_parameters 1453
_refine_ls_number_reflns 21558
_refine_ls_number_restraints 3
_refine_ls_restrained_S_all 1.006
_refine_ls_R_factor_all 0.1713
_refine_ls_R_factor_gt 0.0922
_refine_ls_shift/su_max 0.000
_refine_ls_shift/su_mean 0.000
_refine_ls_structure_factor_coef Fsqd
_refine_ls_weighting_details 'w=1/[\s^2^(Fo^2^)+(0.1870P)^2^] where P=(Fo^2^+2Fc^2^)/3'
_refine_ls_weighting_scheme calc
_refine_ls_wR_factor_gt 0.2715
_refine_ls_wR_factor_ref 0.3302
_reflns_Friedel_coverage 0.000
_reflns_number_gt 9946
_reflns_number_total 21558
_reflns_threshold_expression 'I > 2\s(I)'
_cod_data_source_file d5sc01474c2.cif
_cod_data_source_block 240909_th_1454
_cod_depositor_comments 'Adding full bibliography for 1574594--1574596.cif.'
_cod_database_code 1574594
_shelx_shelxl_version_number 2018/3
_shelx_space_group_comment
;
The symmetry employed for this shelxl refinement is uniquely defined
by the following loop, which should always be used as a source of
symmetry information in preference to the above space-group names.
They are only intended as comments.
;
_shelx_estimated_absorpt_t_max 0.977
_shelx_estimated_absorpt_t_min 0.803
_olex2_refinement_description
;
1. Fixed Uiso
 At 1.2 times of:
  All C(H) groups, All C(H,H) groups, All N(H) groups
 At 1.5 times of:
  All C(H,H,H) groups
2. Rigid bond restraints
 N13, C98
 with sigma for 1-2 distances of 0.001 and sigma for 1-3 distances of 0.001
 C79, C123
 with sigma for 1-2 distances of 0.001 and sigma for 1-3 distances of 0.001
 N15, C35
 with sigma for 1-2 distances of 0.001 and sigma for 1-3 distances of 0.002
3.a Secondary CH2 refined with riding coordinates:
 C2(H2A,H2B), C9(H9A,H9B), C15(H15A,H15B), C27(H27A,H27B), C29(H29A,H29B),
 C31(H31A,H31B), C37(H37A,H37B), C39(H39A,H39B), C43(H43A,H43B), C53(H53A,H53B),
  C58(H58A,H58B), C59(H59A,H59B), C61(H61A,H61B), C63(H63A,H63B), C71(H71A,
 H71B), C77(H77A,H77B), C96(H96A,H96B), C101(H10A,H10B), C105(H10C,H10D),
 C113(H11A,H11B), C114(H11C,H11D), C116(H11E,H11F), C119(H11J,H11K), C129(H12J,
 H12K)
3.b Aromatic/amide H refined with riding coordinates:
 N15(H15), C3(H3), C4(H4), C5(H5), C6(H6), C12(H12), C13(H13), C14(H14),
 C20(H20), C23(H23), C24(H24), C26(H26), C34(H34), C38(H38), C40(H40), C41(H41),
  C45(H45), C47(H47), C49(H49), C51(H51), C52(H52), C55(H55), C57(H57),
 C60(H60), C62(H62), C74(H74), C78(H78), C84(H84), C85(H85), C89(H89), C91(H91),
  C93(H93), C94(H94), C95(H95), C97(H97), C99(H99), C100(H100), C104(H104),
 C106(H106), C107(H107), C110(H110), C112(H112), C115(H115), C117(H117),
 C120(H120), C124(H124), C126(H126), C128(H128), C130(H130)
3.c Idealised Me refined as rotating group:
 C7(H7A,H7B,H7C), C17(H17A,H17B,H17C), C21(H21A,H21B,H21C), C33(H33A,H33B,
 H33C), C65(H65A,H65B,H65C), C90(H90A,H90B,H90C), C109(H10E,H10F,H10G),
 C118(H11G,H11H,H11I), C123(H12A,H12B,H12C), C125(H12D,H12E,H12F), C127(H12G,
 H12H,H12I), C131(H13A,H13B,H13C)
;
_smtbx_masks_special_details
;
A solvent mask was calculated and 265 electrons were 
found in a volume of 960\%A^3^ in 4 voids per unit cell. 
This is consistent with the presence of 
1[CHCl3], 1[CCl3] per Asymmetric Unit 
which account for 232 electrons 
per unit cell.
;
_smtbx_masks_void_probe_radius 1.2
_smtbx_masks_void_truncation_radius 1.2
_olex2_diffrn_ambient_temperature_device 'Oxford Cryostream 800'
_olex2_submission_special_instructions 'No special instructions were received'

loop_
_space_group_symop_operation_xyz
'x, y, z'
'-x, -y, -z'

loop_
_atom_site_label
_atom_site_type_symbol
_atom_site_fract_x
_atom_site_fract_y
_atom_site_fract_z
_atom_site_U_iso_or_equiv
_atom_site_adp_type
_atom_site_occupancy
_atom_site_site_symmetry_order
_atom_site_calc_flag
_atom_site_refinement_flags_posn
_atom_site_refinement_flags_adp
_atom_site_refinement_flags_occupancy
_atom_site_disorder_assembly
_atom_site_disorder_group
N1 N 0.2725(3) 0.5123(2) 0.35263(12) 0.0610(9) Uani 1 1 d . . . . .
N2 N 1.3589(3) -0.0521(3) 0.34735(17) 0.0827(13) Uani 1 1 d . . . . .
N3 N 0.4905(4) 0.3645(3) -0.02824(18) 0.0998(15) Uani 1 1 d . . . . .
N4 N 0.1881(3) 0.4789(2) 0.49326(12) 0.0628(9) Uani 1 1 d . . . . .
N5 N 0.4846(4) 0.0822(3) 0.19766(17) 0.0979(14) Uani 1 1 d . . . . .
N6 N 0.1306(3) 0.3307(2) 0.56316(12) 0.0645(10) Uani 1 1 d . . . . .
N7 N 0.8782(4) 0.8733(3) 0.17064(16) 0.0864(13) Uani 1 1 d . . . . .
N8 N 0.3393(3) 0.2418(2) 0.35442(13) 0.0673(10) Uani 1 1 d . . . . .
N9 N 0.6684(4) 0.3980(3) 0.08926(17) 0.0958(14) Uani 1 1 d . . . . .
N10 N 1.3674(3) -0.2153(3) 0.32190(15) 0.0756(11) Uani 1 1 d . . . . .
N11 N 0.2107(4) 0.3258(4) 0.06645(19) 0.1110(18) Uani 1 1 d . . . . .
N12 N 0.8232(3) -0.0722(2) 0.32204(13) 0.0689(10) Uani 1 1 d . . . . .
N13 N 1.1458(4) 0.1266(3) 0.17291(18) 0.1025(15) Uani 1 1 d . U . . .
N14 N 0.3721(3) 0.2420(3) 0.57455(15) 0.0759(11) Uani 1 1 d . . . . .
N15 N 1.0896(3) 0.1243(3) 0.39709(16) 0.0874(13) Uani 1 1 d . U . . .
H15 H 1.071500 0.121966 0.426257 0.105 Uiso 1 1 calc R U . . .
N16 N 0.7200(3) 0.5233(2) 0.33601(14) 0.0696(10) Uani 1 1 d . . . . .
N17 N 0.5330(3) 0.6686(3) 0.18562(17) 0.0887(13) Uani 1 1 d . . . . .
N18 N 0.1058(3) 0.2537(3) 0.48869(14) 0.0705(10) Uani 1 1 d . . . . .
N19 N 0.3365(4) 0.2527(4) -0.01102(17) 0.1026(15) Uani 1 1 d . . . . .
N20 N 0.3270(3) 0.3537(3) 0.20134(14) 0.0780(12) Uani 1 1 d . . . . .
N21 N 1.2816(4) -0.1313(3) 0.22679(17) 0.0984(15) Uani 1 1 d . . . . .
N22 N 0.6642(3) 0.2057(2) 0.45969(15) 0.0755(11) Uani 1 1 d . . . . .
N23 N 0.4885(5) 0.1097(4) 0.05582(18) 0.1166(18) Uani 1 1 d . . . . .
N24 N 1.0201(3) 0.4490(3) 0.19046(17) 0.0850(12) Uani 1 1 d . . . . .
N25 N 0.7281(5) 0.8223(4) 0.12294(17) 0.1146(18) Uani 1 1 d . . . . .
N26 N 0.8008(4) 0.7771(3) 0.26059(15) 0.0819(12) Uani 1 1 d . . . . .
N27 N 1.0615(4) 0.7228(4) 0.1611(2) 0.1096(17) Uani 1 1 d . . . . .
N28 N 1.1389(3) -0.2097(3) 0.36466(15) 0.0829(12) Uani 1 1 d . . . . .
C1 C 0.3953(3) 0.4800(3) 0.28850(15) 0.0600(11) Uani 1 1 d . . . . .
C2 C 0.8015(7) 0.8733(5) 0.1016(2) 0.138(3) Uani 1 1 d . . . . .
H2A H 0.774078 0.910902 0.072834 0.165 Uiso 1 1 calc R U . . .
H2B H 0.874148 0.836862 0.094790 0.165 Uiso 1 1 calc R U . . .
C3 C 0.5575(5) 0.2050(4) 0.1365(2) 0.0986(18) Uani 1 1 d . . . . .
H3 H 0.583417 0.246965 0.115676 0.118 Uiso 1 1 calc R U . . .
C4 C 0.8794(3) 0.6030(3) 0.30417(15) 0.0615(12) Uani 1 1 d . . . . .
H4 H 0.933310 0.631044 0.293601 0.074 Uiso 1 1 calc R U . . .
C5 C 1.1764(4) 0.0633(3) 0.3826(2) 0.0809(15) Uani 1 1 d . . . . .
H5 H 1.217001 0.019110 0.404378 0.097 Uiso 1 1 calc R U . . .
C6 C 0.2462(3) 0.5019(3) 0.39698(15) 0.0584(11) Uani 1 1 d . . . . .
H6 H 0.179629 0.536975 0.406797 0.070 Uiso 1 1 calc R U . . .
C7 C 0.7383(4) 0.4656(3) 0.2278(2) 0.0996(19) Uani 1 1 d . . . . .
H7A H 0.697297 0.451217 0.256756 0.149 Uiso 1 1 calc R U . . .
H7B H 0.813345 0.457083 0.233473 0.149 Uiso 1 1 calc R U . . .
H7C H 0.736170 0.429964 0.207782 0.149 Uiso 1 1 calc R U . . .
C8 C 0.3672(3) 0.4642(3) 0.33873(14) 0.0545(11) Uani 1 1 d . . . . .
C9 C 1.4526(4) -0.1084(3) 0.3279(2) 0.0841(16) Uani 1 1 d . . . . .
H9A H 1.519589 -0.104329 0.337478 0.101 Uiso 1 1 calc R U . . .
H9B H 1.454653 -0.092152 0.294302 0.101 Uiso 1 1 calc R U . . .
C10 C 0.4836(3) 0.1263(3) 0.33800(16) 0.0598(11) Uani 1 1 d . . . . .
C11 C 0.5180(5) 0.1530(4) 0.1199(2) 0.0898(16) Uani 1 1 d . . . . .
C12 C 0.4545(3) 0.5102(3) 0.19619(16) 0.0675(12) Uani 1 1 d . . . . .
H12 H 0.474953 0.520286 0.164508 0.081 Uiso 1 1 calc R U . . .
C13 C 0.5823(5) 0.4101(4) 0.0655(2) 0.0951(17) Uani 1 1 d . . . . .
H13 H 0.514711 0.444317 0.075049 0.114 Uiso 1 1 calc R U . . .
C14 C 0.3495(3) 0.4525(3) 0.25950(15) 0.0645(12) Uani 1 1 d . . . . .
H14 H 0.297409 0.423149 0.271460 0.077 Uiso 1 1 calc R U . . .
C15 C 0.8069(7) 0.9239(4) 0.1349(2) 0.121(2) Uani 1 1 d . . . . .
H15A H 0.833399 0.971903 0.118342 0.145 Uiso 1 1 calc R U . . .
H15B H 0.733598 0.945933 0.148817 0.145 Uiso 1 1 calc R U . . .
C16 C 0.3086(3) 0.4440(3) 0.42980(14) 0.0553(11) Uani 1 1 d . . . . .
C17 C 0.3075(4) 0.5604(4) 0.11749(18) 0.0859(16) Uani 1 1 d . . . . .
H17A H 0.292420 0.591705 0.141549 0.129 Uiso 1 1 calc R U . . .
H17B H 0.250742 0.585223 0.096146 0.129 Uiso 1 1 calc R U . . .
H17C H 0.377341 0.562649 0.101256 0.129 Uiso 1 1 calc R U . . .
C18 C 0.3787(3) 0.4672(3) 0.21292(15) 0.0659(12) Uani 1 1 d . . . . .
C19 C 0.7618(4) 0.3513(4) 0.0759(2) 0.0832(15) Uani 1 1 d . . . . .
C20 C 0.5514(4) 0.2956(3) 0.52322(16) 0.0668(12) Uani 1 1 d . . . . .
H20 H 0.513858 0.325727 0.545649 0.080 Uiso 1 1 calc R U . . .
C21 C 0.5416(4) 0.3458(3) 0.35164(18) 0.0868(16) Uani 1 1 d . . . . .
H21A H 0.593333 0.378327 0.340760 0.130 Uiso 1 1 calc R U . . .
H21B H 0.527868 0.325168 0.326564 0.130 Uiso 1 1 calc R U . . .
H21C H 0.571323 0.298360 0.376217 0.130 Uiso 1 1 calc R U . . .
C22 C 0.5015(3) 0.5389(3) 0.22438(16) 0.0604(11) Uani 1 1 d . . . . .
C23 C 1.0430(4) 0.5115(4) 0.2018(2) 0.0879(16) Uani 1 1 d . . . . .
H23 H 1.057094 0.504891 0.232415 0.105 Uiso 1 1 calc R U . . .
C24 C 0.4733(3) 0.5224(3) 0.27076(15) 0.0614(11) Uani 1 1 d . . . . .
H24 H 0.506848 0.539885 0.290602 0.074 Uiso 1 1 calc R U . . .
C25 C 1.2043(4) 0.0667(3) 0.3361(2) 0.0828(15) Uani 1 1 d . . . . .
C26 C 0.7660(3) 0.3756(3) 0.40577(16) 0.0643(12) Uani 1 1 d . . . . .
H26 H 0.703812 0.418394 0.412286 0.077 Uiso 1 1 calc R U . . .
C27 C 0.8431(5) 0.8993(3) 0.2124(2) 0.0884(16) Uani 1 1 d . . . . .
H27A H 0.817510 0.961068 0.205868 0.106 Uiso 1 1 calc R U . . .
H27B H 0.905452 0.881415 0.231239 0.106 Uiso 1 1 calc R U . . .
C28 C 0.6356(4) 0.3184(3) 0.49659(16) 0.0613(12) Uani 1 1 d . . . . .
C29 C 0.2204(5) 0.2828(5) -0.0040(2) 0.125(2) Uani 1 1 d . . . . .
H29A H 0.187178 0.254025 -0.019690 0.149 Uiso 1 1 calc R U . . .
H29B H 0.196751 0.343215 -0.017934 0.149 Uiso 1 1 calc R U . . .
C30 C 0.5791(4) 0.5890(3) 0.20462(15) 0.0622(12) Uani 1 1 d . . . . .
C31 C 0.3746(7) 0.1622(6) -0.0087(2) 0.128(2) Uani 1 1 d . . . . .
H31A H 0.373483 0.152002 -0.039145 0.153 Uiso 1 1 calc R U . . .
H31B H 0.324736 0.134872 0.012523 0.153 Uiso 1 1 calc R U . . .
C32 C 0.7721(3) 0.6445(3) 0.29414(15) 0.0590(11) Uani 1 1 d . . . . .
C33 C 0.6652(4) 0.3923(3) 0.50415(17) 0.0756(14) Uani 1 1 d . . . . .
H33A H 0.743801 0.381260 0.500685 0.113 Uiso 1 1 calc R U . . .
H33B H 0.638629 0.400653 0.534865 0.113 Uiso 1 1 calc R U . . .
H33C H 0.632273 0.442588 0.481754 0.113 Uiso 1 1 calc R U . . .
C34 C 0.2770(4) 0.4356(3) 0.47844(15) 0.0612(11) Uani 1 1 d . . . . .
H34 H 0.324937 0.396323 0.499583 0.073 Uiso 1 1 calc R U . . .
C35 C 1.0345(4) 0.1863(3) 0.3657(2) 0.0836(15) Uani 1 1 d . U . . .
C36 C 0.9080(3) 0.5212(3) 0.32939(15) 0.0582(11) Uani 1 1 d . . . . .
C37 C 1.3288(4) -0.2840(3) 0.3513(2) 0.0871(16) Uani 1 1 d . . . . .
H37A H 1.389732 -0.325940 0.367486 0.105 Uiso 1 1 calc R U . . .
H37B H 1.302880 -0.311430 0.332098 0.105 Uiso 1 1 calc R U . . .
C38 C 0.4633(4) 0.1422(3) 0.29293(16) 0.0635(12) Uani 1 1 d . . . . .
H38 H 0.394002 0.175180 0.283449 0.076 Uiso 1 1 calc R U . . .
C39 C 0.1889(4) 0.2901(3) 0.60530(16) 0.0780(14) Uani 1 1 d . . . . .
H39A H 0.137508 0.272948 0.630338 0.094 Uiso 1 1 calc R U . . .
H39B H 0.216241 0.331142 0.613904 0.094 Uiso 1 1 calc R U . . .
C40 C 0.5878(3) 0.0802(3) 0.35072(16) 0.0638(12) Uani 1 1 d . . . . .
H40 H 0.604415 0.070887 0.381288 0.077 Uiso 1 1 calc R U . . .
C41 C 0.4870(5) 0.3905(4) 0.0063(2) 0.0899(16) Uani 1 1 d . . . . .
H41 H 0.419120 0.419918 0.018460 0.108 Uiso 1 1 calc R U . . .
C42 C 0.3991(3) 0.1629(3) 0.37116(16) 0.0615(11) Uani 1 1 d . . . . .
C43 C 0.2812(4) 0.2154(3) 0.59994(17) 0.0772(14) Uani 1 1 d . . . . .
H43A H 0.302392 0.180880 0.630250 0.093 Uiso 1 1 calc R U . . .
H43B H 0.259128 0.181048 0.583613 0.093 Uiso 1 1 calc R U . . .
C44 C 0.5422(4) 0.1111(3) 0.26141(16) 0.0679(12) Uani 1 1 d . . . . .
C45 C 0.8829(4) 0.4017(4) 0.11175(19) 0.0838(15) Uani 1 1 d . . . . .
H45 H 0.845277 0.457351 0.098223 0.101 Uiso 1 1 calc R U . . .
C46 C 0.3807(3) 0.1196(3) 0.41577(16) 0.0610(11) Uani 1 1 d . . . . .
C47 C 0.7714(5) 0.7482(4) 0.14346(18) 0.0898(17) Uani 1 1 d . . . . .
H47 H 0.847550 0.728404 0.144372 0.108 Uiso 1 1 calc R U . . .
C48 C 0.8244(3) 0.4832(3) 0.34465(15) 0.0570(11) Uani 1 1 d . . . . .
C49 C 0.9419(4) -0.0063(4) 0.3615(2) 0.0956(18) Uani 1 1 d . . . . .
H49 H 0.982907 0.016955 0.375050 0.115 Uiso 1 1 calc R U . . .
C50 C 0.7772(4) 0.2948(3) 0.43070(16) 0.0640(12) Uani 1 1 d . . . . .
C51 C 0.5165(5) 0.1582(4) 0.0714(2) 0.0962(17) Uani 1 1 d . . . . .
H51 H 0.538864 0.201991 0.050524 0.115 Uiso 1 1 calc R U . . .
C52 C 0.4063(3) 0.3931(3) 0.41434(15) 0.0637(12) Uani 1 1 d . . . . .
H52 H 0.452093 0.352520 0.435863 0.076 Uiso 1 1 calc R U . . .
C53 C 1.2406(4) -0.2551(4) 0.3850(2) 0.0927(17) Uani 1 1 d . . . . .
H53A H 1.230653 -0.304054 0.408554 0.111 Uiso 1 1 calc R U . . .
H53B H 1.261486 -0.218558 0.400228 0.111 Uiso 1 1 calc R U . . .
C54 C 0.6676(3) 0.0477(3) 0.31896(18) 0.0656(12) Uani 1 1 d . . . . .
C55 C 0.6840(5) 0.3305(5) 0.0146(2) 0.109(2) Uani 1 1 d . . . . .
H55 H 0.690207 0.307357 -0.011143 0.131 Uiso 1 1 calc R U . . .
C56 C 0.4370(3) 0.4005(3) 0.36923(15) 0.0610(12) Uani 1 1 d . . . . .
C57 C 1.1938(5) 0.0461(4) 0.1929(2) 0.1001(19) Uani 1 1 d . . . . .
H57 H 1.269935 0.024835 0.188578 0.120 Uiso 1 1 calc R U . . .
C58 C 0.0483(4) 0.2914(3) 0.56169(16) 0.0673(12) Uani 1 1 d . . . . .
H58A H -0.016653 0.315031 0.580565 0.081 Uiso 1 1 calc R U . . .
H58B H 0.074970 0.230972 0.575127 0.081 Uiso 1 1 calc R U . . .
C59 C 0.9904(6) 0.8715(4) 0.1567(2) 0.111(2) Uani 1 1 d . . . . .
H59A H 1.004843 0.919345 0.164333 0.133 Uiso 1 1 calc R U . . .
H59B H 1.002497 0.877556 0.123369 0.133 Uiso 1 1 calc R U . . .
C60 C 0.6430(4) 0.0628(3) 0.27444(17) 0.0692(13) Uani 1 1 d . . . . .
H60 H 0.695834 0.039679 0.252749 0.083 Uiso 1 1 calc R U . . .
C61 C 0.4874(8) 0.1235(5) 0.0070(2) 0.133(3) Uani 1 1 d . . . . .
H61A H 0.519189 0.069613 -0.002313 0.160 Uiso 1 1 calc R U . . .
H61B H 0.532556 0.160726 -0.008078 0.160 Uiso 1 1 calc R U . . .
C62 C 0.7390(4) 0.7320(3) 0.26922(15) 0.0663(12) Uani 1 1 d . . . . .
H62 H 0.668005 0.755026 0.259342 0.080 Uiso 1 1 calc R U . . .
C63 C 0.1807(5) 0.2694(5) 0.0449(2) 0.123(3) Uani 1 1 d . . . . .
H63A H 0.101281 0.280601 0.047672 0.147 Uiso 1 1 calc R U . . .
H63B H 0.212854 0.210667 0.060387 0.147 Uiso 1 1 calc R U . . .
C64 C 0.5269(4) 0.1314(3) 0.21149(18) 0.0733(13) Uani 1 1 d . . . . .
C65 C 0.9811(6) 0.2535(5) 0.2804(2) 0.142(3) Uani 1 1 d . . . . .
H65A H 1.017444 0.294884 0.263148 0.213 Uiso 1 1 calc R U . . .
H65B H 0.911615 0.282005 0.294174 0.213 Uiso 1 1 calc R U . . .
H65C H 0.969070 0.222245 0.259849 0.213 Uiso 1 1 calc R U . . .
C66 C 0.5197(4) 0.2279(3) 0.51770(16) 0.0668(12) Uani 1 1 d . . . . .
C67 C 0.2776(4) 0.3448(4) 0.1305(2) 0.0835(16) Uani 1 1 d . . . . .
C68 C 0.6895(4) 0.2728(3) 0.46375(16) 0.0644(12) Uani 1 1 d . . . . .
C69 C 1.1345(4) -0.0073(3) 0.22017(18) 0.0732(13) Uani 1 1 d . . . . .
C70 C 0.6894(4) 0.5556(3) 0.20557(17) 0.0742(14) Uani 1 1 d . . . . .
C71 C 1.4461(4) -0.1968(3) 0.3438(2) 0.0844(16) Uani 1 1 d . . . . .
H71A H 1.518123 -0.235228 0.338159 0.101 Uiso 1 1 calc R U . . .
H71B H 1.427756 -0.207804 0.377044 0.101 Uiso 1 1 calc R U . . .
C72 C 0.7048(4) 0.6921(3) 0.16601(16) 0.0713(13) Uani 1 1 d . . . . .
C73 C 0.5856(4) 0.3775(4) 0.02969(18) 0.0826(15) Uani 1 1 d . . . . .
C74 C 0.8680(4) 0.2327(3) 0.41931(18) 0.0747(14) Uani 1 1 d . . . . .
H74 H 0.878241 0.176617 0.435826 0.090 Uiso 1 1 calc R U . . .
C75 C 0.9688(4) 0.3877(3) 0.13873(18) 0.0756(14) Uani 1 1 d . . . . .
C76 C 0.3351(4) 0.4307(4) 0.18292(16) 0.0703(13) Uani 1 1 d . . . . .
C77 C 1.4100(4) -0.2341(3) 0.2771(2) 0.0841(16) Uani 1 1 d . . . . .
H77A H 1.455567 -0.292700 0.281461 0.101 Uiso 1 1 calc R U . . .
H77B H 1.456403 -0.197827 0.261989 0.101 Uiso 1 1 calc R U . . .
C78 C 0.2987(3) 0.1624(3) 0.44330(16) 0.0647(12) Uani 1 1 d . . . . .
H78 H 0.284160 0.135697 0.473872 0.078 Uiso 1 1 calc R U . . .
C79 C 1.0099(5) 0.5259(4) 0.1136(2) 0.0884(15) Uani 1 1 d . U . . .
C80 C 0.8423(3) 0.3969(3) 0.37149(16) 0.0636(12) Uani 1 1 d . . . . .
C81 C 0.5602(5) 0.1974(4) 0.18171(18) 0.0865(16) Uani 1 1 d . . . . .
C82 C 0.8524(4) 0.3365(4) 0.10455(19) 0.0812(15) Uani 1 1 d . . . . .
C83 C 1.0472(4) 0.5850(4) 0.1715(2) 0.0846(15) Uani 1 1 d . . . . .
C84 C 0.9311(4) 0.3325(3) 0.36141(18) 0.0744(14) Uani 1 1 d . . . . .
H84 H 0.983759 0.345569 0.338119 0.089 Uiso 1 1 calc R U . . .
C85 C 1.0937(4) -0.1368(4) 0.36990(19) 0.0828(15) Uani 1 1 d . . . . .
H85 H 1.131060 -0.112561 0.384686 0.099 Uiso 1 1 calc R U . . .
C86 C 0.2379(3) 0.2444(3) 0.42600(18) 0.0659(12) Uani 1 1 d . . . . .
C87 C 0.8383(4) 0.0415(3) 0.3492(2) 0.0852(16) Uani 1 1 d . . . . .
C88 C 0.7795(4) 0.0032(3) 0.33200(16) 0.0658(12) Uani 1 1 d . . . . .
C89 C 0.2477(4) 0.2948(4) 0.1042(2) 0.0943(18) Uani 1 1 d . . . . .
H89 H 0.257186 0.236983 0.116744 0.113 Uiso 1 1 calc R U . . .
C90 C 1.0235(3) 0.4806(3) 0.33971(17) 0.0721(13) Uani 1 1 d . . . . .
H90A H 1.026984 0.443396 0.369961 0.108 Uiso 1 1 calc R U . . .
H90B H 1.058368 0.523667 0.339004 0.108 Uiso 1 1 calc R U . . .
H90C H 1.060771 0.448328 0.316917 0.108 Uiso 1 1 calc R U . . .
C91 C 1.1874(4) -0.0950(3) 0.23892(19) 0.0789(14) Uani 1 1 d . . . . .
H91 H 1.148141 -0.125950 0.261443 0.095 Uiso 1 1 calc R U . . .
C92 C 0.9446(4) 0.2516(3) 0.38382(19) 0.0748(14) Uani 1 1 d . . . . .
C93 C 0.5959(5) 0.7173(4) 0.16713(19) 0.0889(16) Uani 1 1 d . . . . .
H93 H 0.562066 0.773931 0.153709 0.107 Uiso 1 1 calc R U . . .
C94 C 0.9251(4) -0.1149(3) 0.33305(16) 0.0695(13) Uani 1 1 d . . . . .
H94 H 0.956085 -0.167704 0.325433 0.083 Uiso 1 1 calc R U . . .
C95 C 1.0598(4) 0.6555(5) 0.1878(2) 0.0943(18) Uani 1 1 d . . . . .
H95 H 1.066706 0.649006 0.219190 0.113 Uiso 1 1 calc R U . . .
C96 C 0.1674(4) 0.4677(3) 0.54320(15) 0.0655(12) Uani 1 1 d . . . . .
H96A H 0.140285 0.522971 0.551256 0.079 Uiso 1 1 calc R U . . .
H96B H 0.235481 0.437034 0.557993 0.079 Uiso 1 1 calc R U . . .
C97 C 1.0319(4) 0.5910(4) 0.1271(2) 0.0866(16) Uani 1 1 d . . . . .
H97 H 1.036091 0.639922 0.104978 0.104 Uiso 1 1 calc R U . . .
C98 C 1.0387(4) 0.1543(3) 0.17840(17) 0.0732(13) Uani 1 1 d . U . . .
C99 C 1.2984(4) 0.0049(4) 0.3206(2) 0.0839(16) Uani 1 1 d . . . . .
H99 H 1.314088 0.008418 0.288881 0.101 Uiso 1 1 calc R U . . .
C100 C 0.2802(4) 0.4258(4) 0.11254(17) 0.0763(14) Uani 1 1 d . . . . .
H100 H 0.261277 0.451606 0.082260 0.092 Uiso 1 1 calc R U . . .
C101 C 1.3228(5) -0.2214(4) 0.2464(2) 0.0923(17) Uani 1 1 d . . . . .
H10A H 1.352429 -0.252004 0.221809 0.111 Uiso 1 1 calc R U . . .
H10B H 1.263626 -0.242819 0.263983 0.111 Uiso 1 1 calc R U . . .
C102 C 0.9881(4) 0.2400(3) 0.15429(17) 0.0724(13) Uani 1 1 d . . . . .
C103 C 0.9775(4) 0.1073(4) 0.2082(2) 0.0924(17) Uani 1 1 d . . . . .
C104 C 0.7521(4) 0.6088(4) 0.18596(18) 0.0793(14) Uani 1 1 d . . . . .
H104 H 0.828428 0.588178 0.186125 0.095 Uiso 1 1 calc R U . . .
C105 C 0.7548(5) 0.8655(3) 0.2392(2) 0.0914(16) Uani 1 1 d . . . . .
H10C H 0.720171 0.897455 0.262834 0.110 Uiso 1 1 calc R U . . .
H10D H 0.699177 0.871094 0.218834 0.110 Uiso 1 1 calc R U . . .
C106 C 0.1486(4) 0.2891(3) 0.45369(19) 0.0692(13) Uani 1 1 d . . . . .
H106 H 0.122399 0.348086 0.444319 0.083 Uiso 1 1 calc R U . . .
C107 C 0.4795(5) 0.0944(4) 0.1515(2) 0.1049(19) Uani 1 1 d . . . . .
H107 H 0.447741 0.060627 0.140938 0.126 Uiso 1 1 calc R U . . .
C108 C 1.0010(4) 0.4578(3) 0.1472(2) 0.0762(14) Uani 1 1 d . . . . .
C109 C 0.7923(5) 0.1327(4) 0.3537(2) 0.108(2) Uani 1 1 d . . . . .
H10E H 0.740991 0.163524 0.330499 0.162 Uiso 1 1 calc R U . . .
H10F H 0.851238 0.158349 0.349534 0.162 Uiso 1 1 calc R U . . .
H10G H 0.755344 0.134520 0.383979 0.162 Uiso 1 1 calc R U . . .
C110 C 0.4260(4) 0.2050(3) 0.54476(17) 0.0689(13) Uani 1 1 d . . . . .
H110 H 0.405835 0.160188 0.539250 0.083 Uiso 1 1 calc R U . . .
C111 C 1.0552(4) 0.1902(4) 0.3197(2) 0.0932(17) Uani 1 1 d . . . . .
C112 C 0.9043(4) 0.2564(3) 0.12575(18) 0.0805(15) Uani 1 1 d . . . . .
H112 H 0.883454 0.211142 0.121162 0.097 Uiso 1 1 calc R U . . .
C113 C 0.3900(5) 0.3794(5) -0.0497(2) 0.112(2) Uani 1 1 d . . . . .
H11A H 0.392841 0.415562 -0.080446 0.134 Uiso 1 1 calc R U . . .
H11B H 0.327978 0.408888 -0.031447 0.134 Uiso 1 1 calc R U . . .
C114 C 0.0173(4) 0.3029(3) 0.51447(17) 0.0756(14) Uani 1 1 d . . . . .
H11C H -0.048163 0.284802 0.515938 0.091 Uiso 1 1 calc R U . . .
H11D H 0.000848 0.362607 0.499004 0.091 Uiso 1 1 calc R U . . .
C115 C 1.1397(5) 0.1300(4) 0.3055(2) 0.0946(17) Uani 1 1 d . . . . .
H115 H 1.154650 0.131644 0.273908 0.113 Uiso 1 1 calc R U . . .
C116 C 0.0844(4) 0.4192(3) 0.56028(15) 0.0676(13) Uani 1 1 d . . . . .
H11E H 0.052717 0.428564 0.590716 0.081 Uiso 1 1 calc R U . . .
H11F H 0.025422 0.440736 0.539470 0.081 Uiso 1 1 calc R U . . .
C117 C 1.0280(4) 0.0265(4) 0.2292(2) 0.0893(16) Uani 1 1 d . . . . .
H117 H 0.987635 -0.005657 0.250224 0.107 Uiso 1 1 calc R U . . .
C118 C 0.4390(4) 0.0303(3) 0.43483(17) 0.0751(14) Uani 1 1 d . . . . .
H11G H 0.452447 -0.001750 0.411211 0.113 Uiso 1 1 calc R U . . .
H11H H 0.394866 0.007027 0.460506 0.113 Uiso 1 1 calc R U . . .
H11I H 0.507920 0.027238 0.445244 0.113 Uiso 1 1 calc R U . . .
C119 C 0.3738(6) 0.2983(5) -0.0531(2) 0.118(2) Uani 1 1 d . . . . .
H11J H 0.321031 0.310450 -0.075922 0.142 Uiso 1 1 calc R U . . .
H11K H 0.443063 0.262776 -0.064171 0.142 Uiso 1 1 calc R U . . .
C120 C 0.2987(4) 0.3116(4) 0.1758(2) 0.0847(15) Uani 1 1 d . . . . .
H120 H 0.293013 0.257070 0.189319 0.102 Uiso 1 1 calc R U . . .
C121 C 0.7766(5) 0.3172(5) 0.0383(2) 0.106(2) Uani 1 1 d . . . . .
C122 C 0.3106(4) 0.4706(4) 0.13834(18) 0.0761(14) Uani 1 1 d . . . . .
C123 C 1.0128(7) 0.5293(5) 0.0620(2) 0.132(3) Uani 1 1 d . U . . .
H12A H 0.938918 0.547518 0.052605 0.198 Uiso 1 1 calc R U . . .
H12B H 1.049439 0.473670 0.056132 0.198 Uiso 1 1 calc R U . . .
H12C H 1.051869 0.568738 0.044630 0.198 Uiso 1 1 calc R U . . .
C124 C 1.0175(4) 0.3077(3) 0.15944(17) 0.0738(13) Uani 1 1 d . . . . .
H124 H 1.074124 0.297630 0.178286 0.089 Uiso 1 1 calc R U . . .
C125 C 0.5949(6) 0.2573(4) 0.2000(2) 0.118(2) Uani 1 1 d . . . . .
H12D H 0.626317 0.293105 0.174997 0.177 Uiso 1 1 calc R U . . .
H12E H 0.648835 0.226107 0.222120 0.177 Uiso 1 1 calc R U . . .
H12F H 0.532295 0.291961 0.214963 0.177 Uiso 1 1 calc R U . . .
C126 C 0.5803(4) 0.1858(3) 0.48639(19) 0.0784(14) Uani 1 1 d . . . . .
H126 H 0.562167 0.138600 0.483026 0.094 Uiso 1 1 calc R U . . .
C127 C 0.8553(5) 0.1409(4) 0.2179(2) 0.120(2) Uani 1 1 d . . . . .
H12G H 0.836952 0.199762 0.219156 0.180 Uiso 1 1 calc R U . . .
H12H H 0.832882 0.108761 0.247038 0.180 Uiso 1 1 calc R U . . .
H12I H 0.818060 0.135602 0.193586 0.180 Uiso 1 1 calc R U . . .
C128 C 0.6986(4) 0.6002(3) 0.31102(17) 0.0701(13) Uani 1 1 d . . . . .
H128 H 0.625785 0.627348 0.304082 0.084 Uiso 1 1 calc R U . . .
C129 C 1.0700(6) 0.7896(5) 0.1802(3) 0.118(2) Uani 1 1 d . . . . .
H12J H 1.144606 0.794327 0.174635 0.142 Uiso 1 1 calc R U . . .
H12K H 1.051576 0.777964 0.213435 0.142 Uiso 1 1 calc R U . . .
C130 C 0.2618(4) 0.2804(3) 0.38164(18) 0.0719(13) Uani 1 1 d . . . . .
H130 H 0.220710 0.335897 0.369680 0.086 Uiso 1 1 calc R U . . .
C131 C 0.8850(6) 0.2612(6) 0.0206(3) 0.162(4) Uani 1 1 d . . . . .
H13A H 0.941209 0.289451 0.016570 0.243 Uiso 1 1 calc R U . . .
H13B H 0.875987 0.250965 -0.008627 0.243 Uiso 1 1 calc R U . . .
H13C H 0.905937 0.207894 0.042668 0.243 Uiso 1 1 calc R U . . .
C132 C 0.9865(4) -0.0863(3) 0.35458(19) 0.0759(14) Uani 1 1 d . . . . .

loop_
_atom_site_aniso_label
_atom_site_aniso_U_11
_atom_site_aniso_U_22
_atom_site_aniso_U_33
_atom_site_aniso_U_23
_atom_site_aniso_U_13
_atom_site_aniso_U_12
N1 0.046(2) 0.077(3) 0.057(2) -0.0106(19) 0.0016(17) -0.0182(18)
N2 0.058(3) 0.080(3) 0.119(4) -0.045(3) -0.007(2) -0.013(2)
N3 0.078(3) 0.141(4) 0.079(3) -0.007(3) -0.015(3) -0.038(3)
N4 0.063(2) 0.072(2) 0.055(2) -0.0122(18) 0.0010(18) -0.024(2)
N5 0.125(4) 0.102(4) 0.080(4) -0.025(3) 0.000(3) -0.051(3)
N6 0.061(2) 0.075(3) 0.059(2) -0.0143(19) 0.0029(18) -0.026(2)
N7 0.109(4) 0.083(3) 0.082(3) -0.023(3) -0.003(3) -0.045(3)
N8 0.060(2) 0.065(3) 0.070(3) -0.009(2) -0.010(2) -0.010(2)
N9 0.072(3) 0.102(4) 0.110(4) -0.018(3) -0.020(3) -0.019(3)
N10 0.054(2) 0.079(3) 0.093(3) -0.026(2) -0.010(2) -0.010(2)
N11 0.092(3) 0.193(6) 0.084(4) -0.064(4) 0.003(3) -0.069(4)
N12 0.064(2) 0.069(3) 0.069(3) -0.011(2) -0.0043(19) -0.015(2)
N13 0.074(2) 0.096(4) 0.116(4) -0.003(3) 0.009(3) -0.019(3)
N14 0.070(3) 0.085(3) 0.073(3) -0.003(2) -0.009(2) -0.033(2)
N15 0.070(3) 0.102(3) 0.099(3) -0.043(2) -0.012(2) -0.017(2)
N16 0.056(2) 0.064(3) 0.087(3) -0.015(2) -0.003(2) -0.018(2)
N17 0.070(3) 0.079(3) 0.109(4) -0.018(3) 0.008(3) -0.019(3)
N18 0.062(2) 0.081(3) 0.069(3) -0.025(2) -0.006(2) -0.015(2)
N19 0.101(4) 0.151(5) 0.077(4) -0.040(3) -0.001(3) -0.055(4)
N20 0.068(3) 0.113(4) 0.067(3) -0.026(3) 0.003(2) -0.045(3)
N21 0.080(3) 0.087(3) 0.114(4) -0.024(3) 0.000(3) -0.006(3)
N22 0.068(3) 0.063(3) 0.092(3) -0.015(2) 0.005(2) -0.021(2)
N23 0.156(5) 0.133(5) 0.078(4) -0.046(3) -0.005(3) -0.048(4)
N24 0.065(3) 0.095(3) 0.095(4) -0.025(3) 0.006(2) -0.026(2)
N25 0.170(5) 0.126(5) 0.078(3) 0.004(3) -0.036(3) -0.094(4)
N26 0.089(3) 0.070(3) 0.087(3) -0.010(2) -0.013(2) -0.026(3)
N27 0.110(4) 0.102(4) 0.133(5) -0.042(4) 0.028(3) -0.056(3)
N28 0.056(2) 0.091(3) 0.091(3) -0.004(3) -0.013(2) -0.016(2)
C1 0.043(2) 0.078(3) 0.058(3) -0.021(2) 0.003(2) -0.015(2)
C2 0.220(8) 0.142(6) 0.087(5) 0.024(4) -0.041(5) -0.129(6)
C3 0.107(5) 0.123(5) 0.071(4) -0.007(3) -0.001(3) -0.055(4)
C4 0.056(3) 0.072(3) 0.062(3) -0.025(2) 0.004(2) -0.021(2)
C5 0.055(3) 0.082(4) 0.115(5) -0.044(3) -0.009(3) -0.015(3)
C6 0.046(2) 0.065(3) 0.061(3) -0.016(2) 0.003(2) -0.013(2)
C7 0.061(3) 0.092(4) 0.126(5) 0.005(4) 0.005(3) -0.023(3)
C8 0.044(2) 0.075(3) 0.053(3) -0.021(2) 0.000(2) -0.025(2)
C9 0.045(3) 0.086(4) 0.121(5) -0.046(3) -0.002(3) -0.002(3)
C10 0.048(3) 0.065(3) 0.067(3) -0.015(2) -0.005(2) -0.016(2)
C11 0.095(4) 0.110(5) 0.071(4) -0.031(3) 0.002(3) -0.034(4)
C12 0.056(3) 0.098(4) 0.053(3) -0.023(2) 0.009(2) -0.029(3)
C13 0.070(4) 0.109(5) 0.097(5) -0.016(4) -0.017(3) -0.014(3)
C14 0.042(2) 0.103(4) 0.057(3) -0.026(3) 0.004(2) -0.029(2)
C15 0.181(7) 0.110(5) 0.099(5) 0.006(4) -0.032(5) -0.095(5)
C16 0.054(3) 0.057(3) 0.056(3) -0.013(2) -0.002(2) -0.017(2)
C17 0.073(3) 0.120(5) 0.072(3) -0.021(3) -0.008(3) -0.037(3)
C18 0.048(2) 0.098(4) 0.058(3) -0.025(2) -0.001(2) -0.025(2)
C19 0.069(4) 0.090(4) 0.089(4) -0.006(3) -0.007(3) -0.029(3)
C20 0.069(3) 0.071(3) 0.059(3) -0.007(2) -0.007(2) -0.022(3)
C21 0.066(3) 0.103(4) 0.073(3) -0.023(3) -0.002(3) 0.003(3)
C22 0.048(2) 0.069(3) 0.066(3) -0.019(2) 0.005(2) -0.021(2)
C23 0.063(3) 0.119(5) 0.089(4) -0.030(4) 0.002(3) -0.034(3)
C24 0.055(3) 0.079(3) 0.053(3) -0.015(2) -0.004(2) -0.024(2)
C25 0.065(3) 0.086(4) 0.105(5) -0.041(3) -0.004(3) -0.017(3)
C26 0.051(3) 0.072(3) 0.071(3) -0.025(3) -0.002(2) -0.013(2)
C27 0.102(4) 0.080(4) 0.096(4) -0.029(3) -0.007(3) -0.036(3)
C28 0.062(3) 0.056(3) 0.066(3) 0.001(2) -0.014(2) -0.025(2)
C29 0.103(5) 0.208(8) 0.105(5) -0.076(5) -0.007(4) -0.072(5)
C30 0.060(3) 0.080(4) 0.052(3) -0.023(2) 0.004(2) -0.026(3)
C31 0.150(7) 0.170(8) 0.095(5) -0.057(5) -0.016(5) -0.065(6)
C32 0.054(3) 0.065(3) 0.059(3) -0.022(2) -0.001(2) -0.012(2)
C33 0.085(3) 0.081(3) 0.070(3) -0.017(3) 0.005(3) -0.040(3)
C34 0.062(3) 0.067(3) 0.056(3) -0.017(2) -0.002(2) -0.020(2)
C35 0.061(3) 0.075(3) 0.122(5) -0.037(3) -0.009(3) -0.017(3)
C36 0.048(2) 0.073(3) 0.057(3) -0.023(2) -0.001(2) -0.014(2)
C37 0.052(3) 0.088(4) 0.110(4) -0.015(3) -0.026(3) 0.001(3)
C38 0.051(3) 0.069(3) 0.071(3) -0.020(2) -0.004(2) -0.015(2)
C39 0.084(4) 0.100(4) 0.055(3) -0.009(3) -0.003(3) -0.041(3)
C40 0.059(3) 0.068(3) 0.065(3) -0.012(2) -0.006(2) -0.020(2)
C41 0.082(4) 0.112(5) 0.069(4) 0.001(3) -0.008(3) -0.034(3)
C42 0.049(2) 0.069(3) 0.069(3) -0.021(2) -0.006(2) -0.016(2)
C43 0.066(3) 0.085(4) 0.075(3) -0.001(3) -0.003(3) -0.027(3)
C44 0.067(3) 0.066(3) 0.067(3) -0.014(2) -0.003(3) -0.015(2)
C45 0.069(3) 0.082(4) 0.089(4) 0.004(3) -0.010(3) -0.021(3)
C46 0.050(3) 0.064(3) 0.067(3) -0.013(2) -0.012(2) -0.012(2)
C47 0.124(5) 0.105(5) 0.060(3) -0.017(3) -0.003(3) -0.062(4)
C48 0.041(2) 0.063(3) 0.068(3) -0.022(2) -0.001(2) -0.012(2)
C49 0.059(3) 0.110(5) 0.132(5) -0.058(4) -0.013(3) -0.018(3)
C50 0.058(3) 0.052(3) 0.081(3) -0.014(2) -0.006(2) -0.013(2)
C51 0.097(4) 0.124(5) 0.070(4) -0.026(4) 0.007(3) -0.038(4)
C52 0.054(3) 0.074(3) 0.056(3) -0.011(2) -0.005(2) -0.010(2)
C53 0.064(3) 0.099(4) 0.098(4) 0.003(3) -0.015(3) -0.015(3)
C54 0.051(3) 0.060(3) 0.085(4) -0.018(2) 0.001(2) -0.016(2)
C55 0.079(4) 0.174(6) 0.069(4) -0.006(4) -0.002(3) -0.046(4)
C56 0.045(2) 0.076(3) 0.061(3) -0.022(2) 0.002(2) -0.013(2)
C57 0.069(3) 0.104(5) 0.104(5) -0.003(4) -0.001(3) -0.011(3)
C58 0.055(3) 0.082(3) 0.068(3) -0.022(2) 0.008(2) -0.025(2)
C59 0.142(6) 0.106(5) 0.110(5) -0.042(4) 0.020(4) -0.072(5)
C60 0.068(3) 0.066(3) 0.072(3) -0.019(2) 0.003(3) -0.019(3)
C61 0.192(9) 0.141(6) 0.083(5) -0.047(4) 0.000(5) -0.058(6)
C62 0.065(3) 0.070(3) 0.060(3) -0.018(2) -0.003(2) -0.011(3)
C63 0.104(5) 0.209(8) 0.106(5) -0.088(5) 0.011(4) -0.083(5)
C64 0.068(3) 0.077(3) 0.077(4) -0.026(3) 0.001(3) -0.018(3)
C65 0.146(7) 0.140(6) 0.111(6) -0.019(5) -0.022(5) -0.002(5)
C66 0.068(3) 0.067(3) 0.063(3) -0.001(2) -0.012(2) -0.023(3)
C67 0.056(3) 0.139(5) 0.079(4) -0.057(4) 0.012(3) -0.042(3)
C68 0.059(3) 0.054(3) 0.077(3) -0.012(2) -0.007(2) -0.012(2)
C69 0.075(3) 0.066(3) 0.083(4) -0.013(3) -0.007(3) -0.028(3)
C70 0.059(3) 0.091(4) 0.077(3) -0.017(3) 0.005(2) -0.034(3)
C71 0.046(3) 0.088(4) 0.121(5) -0.041(3) -0.021(3) 0.000(3)
C72 0.085(4) 0.090(4) 0.053(3) -0.019(3) -0.004(3) -0.044(3)
C73 0.065(3) 0.115(4) 0.060(3) 0.001(3) -0.007(3) -0.031(3)
C74 0.069(3) 0.056(3) 0.097(4) -0.018(3) -0.014(3) -0.012(3)
C75 0.065(3) 0.074(4) 0.080(4) -0.004(3) -0.003(3) -0.021(3)
C76 0.057(3) 0.111(4) 0.052(3) -0.024(3) 0.008(2) -0.038(3)
C77 0.055(3) 0.075(3) 0.117(5) -0.034(3) -0.006(3) -0.002(2)
C78 0.056(3) 0.076(3) 0.063(3) -0.017(2) -0.011(2) -0.016(2)
C79 0.094(4) 0.076(4) 0.099(3) -0.014(3) -0.020(3) -0.030(3)
C80 0.047(2) 0.069(3) 0.076(3) -0.029(3) 0.003(2) -0.011(2)
C81 0.105(4) 0.105(4) 0.059(3) -0.014(3) -0.004(3) -0.049(4)
C82 0.068(3) 0.081(4) 0.092(4) -0.001(3) -0.016(3) -0.029(3)
C83 0.068(3) 0.090(4) 0.099(5) -0.024(4) 0.007(3) -0.031(3)
C84 0.061(3) 0.074(4) 0.094(4) -0.030(3) 0.005(3) -0.021(3)
C85 0.060(3) 0.097(4) 0.095(4) -0.024(3) -0.004(3) -0.026(3)
C86 0.047(3) 0.073(3) 0.079(4) -0.023(3) -0.005(2) -0.014(2)
C87 0.057(3) 0.090(4) 0.115(4) -0.043(3) 0.001(3) -0.017(3)
C88 0.056(3) 0.068(3) 0.076(3) -0.017(2) 0.002(2) -0.023(2)
C89 0.070(3) 0.144(5) 0.094(5) -0.058(4) 0.019(3) -0.052(4)
C90 0.051(3) 0.086(3) 0.081(3) -0.017(3) -0.004(2) -0.022(2)
C91 0.071(3) 0.084(4) 0.086(4) -0.018(3) -0.012(3) -0.027(3)
C92 0.052(3) 0.070(4) 0.104(4) -0.033(3) -0.001(3) -0.011(2)
C93 0.094(4) 0.080(4) 0.090(4) -0.014(3) 0.011(3) -0.032(3)
C94 0.059(3) 0.064(3) 0.079(3) -0.006(2) -0.005(2) -0.015(2)
C95 0.072(3) 0.121(5) 0.111(5) -0.053(4) 0.016(3) -0.045(4)
C96 0.069(3) 0.073(3) 0.055(3) -0.017(2) 0.005(2) -0.024(2)
C97 0.075(3) 0.088(4) 0.088(4) -0.010(3) 0.001(3) -0.022(3)
C98 0.070(2) 0.074(3) 0.076(3) -0.004(3) -0.005(3) -0.031(3)
C99 0.058(3) 0.096(4) 0.105(4) -0.048(4) -0.001(3) -0.015(3)
C100 0.066(3) 0.118(5) 0.060(3) -0.032(3) 0.003(2) -0.042(3)
C101 0.081(4) 0.090(4) 0.097(4) -0.025(3) -0.013(3) -0.006(3)
C102 0.063(3) 0.075(3) 0.077(3) -0.002(3) -0.008(3) -0.027(3)
C103 0.071(3) 0.077(4) 0.113(5) -0.004(3) -0.010(3) -0.011(3)
C104 0.068(3) 0.099(4) 0.079(4) -0.014(3) 0.001(3) -0.043(3)
C105 0.098(4) 0.073(4) 0.107(4) -0.018(3) -0.004(3) -0.034(3)
C106 0.058(3) 0.073(3) 0.078(4) -0.027(3) -0.005(3) -0.012(2)
C107 0.125(5) 0.106(5) 0.101(5) -0.037(4) 0.000(4) -0.050(4)
C108 0.062(3) 0.075(4) 0.094(4) -0.021(3) -0.005(3) -0.022(3)
C109 0.080(4) 0.107(5) 0.152(6) -0.056(4) -0.003(4) -0.031(3)
C110 0.071(3) 0.069(3) 0.066(3) 0.001(3) -0.017(3) -0.026(3)
C111 0.075(4) 0.085(4) 0.114(5) -0.038(4) 0.002(3) -0.005(3)
C112 0.070(3) 0.086(4) 0.086(4) -0.003(3) -0.012(3) -0.033(3)
C113 0.097(5) 0.159(7) 0.076(4) -0.009(4) -0.019(3) -0.041(4)
C114 0.048(3) 0.102(4) 0.083(4) -0.038(3) 0.001(2) -0.018(3)
C115 0.079(4) 0.090(4) 0.105(5) -0.029(4) 0.005(3) -0.009(3)
C116 0.066(3) 0.088(4) 0.050(3) -0.021(2) 0.009(2) -0.024(3)
C117 0.070(4) 0.087(4) 0.107(4) -0.010(3) -0.002(3) -0.028(3)
C118 0.069(3) 0.070(3) 0.078(3) -0.014(3) -0.002(3) -0.012(3)
C119 0.117(5) 0.175(7) 0.070(4) -0.035(4) -0.013(4) -0.045(5)
C120 0.062(3) 0.123(5) 0.084(4) -0.036(3) 0.005(3) -0.043(3)
C121 0.066(4) 0.160(6) 0.084(4) -0.011(4) -0.004(3) -0.034(4)
C122 0.058(3) 0.109(4) 0.068(3) -0.023(3) 0.005(2) -0.036(3)
C123 0.165(7) 0.155(6) 0.098(3) -0.012(4) -0.023(5) -0.083(6)
C124 0.061(3) 0.075(4) 0.081(4) -0.004(3) -0.006(2) -0.024(3)
C125 0.145(6) 0.109(5) 0.113(5) -0.010(4) -0.033(4) -0.054(4)
C126 0.085(4) 0.054(3) 0.096(4) -0.018(3) -0.011(3) -0.016(3)
C127 0.078(4) 0.118(5) 0.143(6) 0.003(4) 0.004(4) -0.030(4)
C128 0.048(3) 0.074(4) 0.087(4) -0.015(3) -0.009(2) -0.016(2)
C129 0.110(5) 0.130(6) 0.150(6) -0.065(5) 0.018(5) -0.069(5)
C130 0.059(3) 0.070(3) 0.078(4) -0.019(3) 0.000(3) -0.007(2)
C131 0.094(5) 0.241(10) 0.130(6) -0.043(6) -0.012(5) -0.013(6)
C132 0.047(3) 0.081(4) 0.099(4) -0.017(3) -0.004(3) -0.020(3)

loop_
_atom_type_symbol
_atom_type_description
_atom_type_scat_dispersion_real
_atom_type_scat_dispersion_imag
_atom_type_scat_source
C C 0.0137 0.0067 'International Tables Vol C Tables 4.2.6.8 and 6.1.1.4'
H H 0.0000 0.0000 'International Tables Vol C Tables 4.2.6.8 and 6.1.1.4'
Cl Cl 0.3281 0.5435 'International Tables Vol C Tables 4.2.6.8 and 6.1.1.4'
N N 0.0241 0.0134 'International Tables Vol C Tables 4.2.6.8 and 6.1.1.4'

loop_
_geom_angle_atom_site_label_1
_geom_angle_atom_site_label_2
_geom_angle_atom_site_label_3
_geom_angle
_geom_angle_site_symmetry_1
_geom_angle_site_symmetry_3
_geom_angle_publ_flag
C6 N1 C8 117.9(4) . . ?
C99 N2 C9 118.0(5) . . ?
C41 N3 C113 119.7(6) . . ?
C34 N4 C96 117.2(4) . . ?
C64 N5 C107 117.1(5) . . ?
C58 N6 C39 110.2(4) . . ?
C116 N6 C39 110.9(4) . . ?
C116 N6 C58 111.0(4) . . ?
C15 N7 C59 111.8(5) . . ?
C27 N7 C15 111.5(5) . . ?
C27 N7 C59 111.9(5) . . ?
C130 N8 C42 118.8(4) . . ?
C19 N9 C13 117.5(5) . . ?
C71 N10 C37 111.2(4) . . ?
C71 N10 C77 112.1(4) . . ?
C77 N10 C37 110.7(4) . . ?
C89 N11 C63 116.3(6) . . ?
C88 N12 C94 118.4(4) . . ?
C98 N13 C57 117.7(5) . . ?
C110 N14 C43 119.5(5) . . ?
C5 N15 H15 120.7 . . ?
C35 N15 H15 120.7 . . ?
C35 N15 C5 118.5(5) . . ?
C128 N16 C48 117.3(4) . . ?
C93 N17 C30 118.5(5) . . ?
C106 N18 C114 119.8(4) . . ?
C29 N19 C31 112.4(6) . . ?
C119 N19 C29 110.5(6) . . ?
C119 N19 C31 111.2(6) . . ?
C76 N20 C120 119.5(5) . . ?
C91 N21 C101 117.5(5) . . ?
C68 N22 C126 117.9(4) . . ?
C51 N23 C61 118.8(6) . . ?
C23 N24 C108 118.3(5) . . ?
C47 N25 C2 116.6(6) . . ?
C62 N26 C105 116.9(5) . . ?
C95 N27 C129 117.7(6) . . ?
C85 N28 C53 118.4(5) . . ?
C14 C1 C8 122.4(4) . . ?
C14 C1 C24 119.4(4) . . ?
C24 C1 C8 118.2(4) . . ?
N25 C2 H2A 110.2 . . ?
N25 C2 H2B 110.2 . . ?
N25 C2 C15 107.6(6) . . ?
H2A C2 H2B 108.5 . . ?
C15 C2 H2A 110.2 . . ?
C15 C2 H2B 110.2 . . ?
C11 C3 H3 119.1 . . ?
C81 C3 H3 119.1 . . ?
C81 C3 C11 121.8(5) . . ?
C32 C4 H4 119.6 . . ?
C36 C4 H4 119.6 . . ?
C36 C4 C32 120.9(4) . . ?
N15 C5 H5 119.7 . . ?
N15 C5 C25 120.6(5) . . ?
C25 C5 H5 119.7 . . ?
N1 C6 H6 117.7 . . ?
N1 C6 C16 124.6(4) . . ?
C16 C6 H6 117.7 . . ?
H7A C7 H7B 109.5 . . ?
H7A C7 H7C 109.5 . . ?
H7B C7 H7C 109.5 . . ?
C70 C7 H7A 109.5 . . ?
C70 C7 H7B 109.5 . . ?
C70 C7 H7C 109.5 . . ?
N1 C8 C1 116.1(4) . . ?
N1 C8 C56 122.7(4) . . ?
C56 C8 C1 121.2(4) . . ?
N2 C9 H9A 109.7 . . ?
N2 C9 H9B 109.7 . . ?
N2 C9 C71 109.7(4) . . ?
H9A C9 H9B 108.2 . . ?
C71 C9 H9A 109.7 . . ?
C71 C9 H9B 109.7 . . ?
C38 C10 C40 118.3(4) . . ?
C38 C10 C42 120.3(4) . . ?
C40 C10 C42 121.2(4) . . ?
C3 C11 C51 123.1(6) . . ?
C107 C11 C3 116.9(5) . . ?
C107 C11 C51 120.0(6) . . ?
C18 C12 H12 119.1 . . ?
C18 C12 C22 121.8(4) . . ?
C22 C12 H12 119.1 . . ?
N9 C13 H13 117.5 . . ?
C73 C13 N9 125.0(6) . . ?
C73 C13 H13 117.5 . . ?
C1 C14 H14 119.6 . . ?
C1 C14 C18 120.9(4) . . ?
C18 C14 H14 119.6 . . ?
N7 C15 C2 111.4(6) . . ?
N7 C15 H15A 109.4 . . ?
N7 C15 H15B 109.4 . . ?
C2 C15 H15A 109.4 . . ?
C2 C15 H15B 109.4 . . ?
H15A C15 H15B 108.0 . . ?
C6 C16 C34 122.7(4) . . ?
C6 C16 C52 116.5(4) . . ?
C52 C16 C34 120.9(4) . . ?
H17A C17 H17B 109.5 . . ?
H17A C17 H17C 109.5 . . ?
H17B C17 H17C 109.5 . . ?
C122 C17 H17A 109.5 . . ?
C122 C17 H17B 109.5 . . ?
C122 C17 H17C 109.5 . . ?
C12 C18 C14 118.7(4) . . ?
C12 C18 C76 121.3(4) . . ?
C14 C18 C76 119.8(4) . . ?
N9 C19 C82 115.3(6) . . ?
N9 C19 C121 123.0(5) . . ?
C121 C19 C82 121.7(5) . . ?
C28 C20 H20 119.7 . . ?
C28 C20 C66 120.7(5) . . ?
C66 C20 H20 119.7 . . ?
H21A C21 H21B 109.5 . . ?
H21A C21 H21C 109.5 . . ?
H21B C21 H21C 109.5 . . ?
C56 C21 H21A 109.5 . . ?
C56 C21 H21B 109.5 . . ?
C56 C21 H21C 109.5 . . ?
C12 C22 C24 119.0(4) . . ?
C12 C22 C30 120.1(4) . . ?
C24 C22 C30 120.8(4) . . ?
N24 C23 H23 118.1 . . ?
N24 C23 C83 123.8(6) . . ?
C83 C23 H23 118.1 . . ?
C1 C24 H24 119.9 . . ?
C22 C24 C1 120.3(4) . . ?
C22 C24 H24 119.9 . . ?
C5 C25 C99 120.8(5) . . ?
C115 C25 C5 117.7(5) . . ?
C115 C25 C99 121.6(6) . . ?
C50 C26 H26 118.6 . . ?
C50 C26 C80 122.8(4) . . ?
C80 C26 H26 118.6 . . ?
N7 C27 H27A 108.8 . . ?
N7 C27 H27B 108.8 . . ?
N7 C27 C105 113.9(5) . . ?
H27A C27 H27B 107.7 . . ?
C105 C27 H27A 108.8 . . ?
C105 C27 H27B 108.8 . . ?
C20 C28 C33 118.0(4) . . ?
C20 C28 C68 118.4(4) . . ?
C68 C28 C33 123.6(4) . . ?
N19 C29 H29A 108.9 . . ?
N19 C29 H29B 108.9 . . ?
N19 C29 C63 113.2(6) . . ?
H29A C29 H29B 107.7 . . ?
C63 C29 H29A 108.9 . . ?
C63 C29 H29B 108.9 . . ?
N17 C30 C22 114.6(4) . . ?
N17 C30 C70 122.5(4) . . ?
C70 C30 C22 122.9(5) . . ?
N19 C31 H31A 109.2 . . ?
N19 C31 H31B 109.2 . . ?
N19 C31 C61 112.3(6) . . ?
H31A C31 H31B 107.9 . . ?
C61 C31 H31A 109.2 . . ?
C61 C31 H31B 109.2 . . ?
C4 C32 C62 122.0(4) . . ?
C128 C32 C4 116.2(4) . . ?
C128 C32 C62 121.8(4) . . ?
C28 C33 H33A 109.5 . . ?
C28 C33 H33B 109.5 . . ?
C28 C33 H33C 109.5 . . ?
H33A C33 H33B 109.5 . . ?
H33A C33 H33C 109.5 . . ?
H33B C33 H33C 109.5 . . ?
N4 C34 C16 122.2(4) . . ?
N4 C34 H34 118.9 . . ?
C16 C34 H34 118.9 . . ?
N15 C35 C92 115.6(6) . . ?
N15 C35 C111 123.1(5) . . ?
C111 C35 C92 121.2(5) . . ?
C4 C36 C48 117.0(4) . . ?
C4 C36 C90 118.4(4) . . ?
C48 C36 C90 124.6(4) . . ?
N10 C37 H37A 109.1 . . ?
N10 C37 H37B 109.1 . . ?
N10 C37 C53 112.6(5) . . ?
H37A C37 H37B 107.8 . . ?
C53 C37 H37A 109.1 . . ?
C53 C37 H37B 109.1 . . ?
C10 C38 H38 119.5 . . ?
C10 C38 C44 121.0(4) . . ?
C44 C38 H38 119.5 . . ?
N6 C39 H39A 109.0 . . ?
N6 C39 H39B 109.0 . . ?
N6 C39 C43 112.9(4) . . ?
H39A C39 H39B 107.8 . . ?
C43 C39 H39A 109.0 . . ?
C43 C39 H39B 109.0 . . ?
C10 C40 H40 119.6 . . ?
C54 C40 C10 120.8(4) . . ?
C54 C40 H40 119.6 . . ?
N3 C41 H41 118.8 . . ?
N3 C41 C73 122.4(6) . . ?
C73 C41 H41 118.8 . . ?
N8 C42 C10 114.2(4) . . ?
N8 C42 C46 122.4(4) . . ?
C46 C42 C10 123.4(4) . . ?
N14 C43 C39 109.8(4) . . ?
N14 C43 H43A 109.7 . . ?
N14 C43 H43B 109.7 . . ?
C39 C43 H43A 109.7 . . ?
C39 C43 H43B 109.7 . . ?
H43A C43 H43B 108.2 . . ?
C38 C44 C64 123.1(4) . . ?
C60 C44 C38 120.5(5) . . ?
C60 C44 C64 116.3(4) . . ?
C75 C45 H45 119.2 . . ?
C82 C45 H45 119.2 . . ?
C82 C45 C75 121.7(5) . . ?
C42 C46 C118 124.5(4) . . ?
C78 C46 C42 117.0(4) . . ?
C78 C46 C118 118.5(4) . . ?
N25 C47 H47 119.6 . . ?
N25 C47 C72 120.8(6) . . ?
C72 C47 H47 119.6 . . ?
N16 C48 C36 122.7(4) . . ?
N16 C48 C80 114.1(4) . . ?
C36 C48 C80 123.2(4) . . ?
C87 C49 H49 118.9 . . ?
C132 C49 H49 118.9 . . ?
C132 C49 C87 122.1(5) . . ?
C26 C50 C68 121.4(4) . . ?
C26 C50 C74 117.2(4) . . ?
C74 C50 C68 120.9(4) . . ?
N23 C51 C11 124.4(6) . . ?
N23 C51 H51 117.8 . . ?
C11 C51 H51 117.8 . . ?
C16 C52 H52 119.3 . . ?
C56 C52 C16 121.5(4) . . ?
C56 C52 H52 119.3 . . ?
N28 C53 C37 112.7(5) . . ?
N28 C53 H53A 109.1 . . ?
N28 C53 H53B 109.1 . . ?
C37 C53 H53A 109.1 . . ?
C37 C53 H53B 109.1 . . ?
H53A C53 H53B 107.8 . . ?
C40 C54 C88 120.5(5) . . ?
C60 C54 C40 119.1(4) . . ?
C60 C54 C88 120.2(4) . . ?
C73 C55 H55 120.6 . . ?
C73 C55 C121 118.9(6) . . ?
C121 C55 H55 120.6 . . ?
C8 C56 C21 120.7(4) . . ?
C52 C56 C8 116.8(4) . . ?
C52 C56 C21 122.5(4) . . ?
N13 C57 H57 118.8 . . ?
N13 C57 C69 122.4(5) . . ?
C69 C57 H57 118.8 . . ?
N6 C58 H58A 108.9 . . ?
N6 C58 H58B 108.9 . . ?
N6 C58 C114 113.3(4) . . ?
H58A C58 H58B 107.7 . . ?
C114 C58 H58A 108.9 . . ?
C114 C58 H58B 108.9 . . ?
N7 C59 H59A 109.2 . . ?
N7 C59 H59B 109.2 . . ?
N7 C59 C129 112.2(5) . . ?
H59A C59 H59B 107.9 . . ?
C129 C59 H59A 109.2 . . ?
C129 C59 H59B 109.2 . . ?
C44 C60 C54 120.2(4) . . ?
C44 C60 H60 119.9 . . ?
C54 C60 H60 119.9 . . ?
N23 C61 C31 112.0(7) . . ?
N23 C61 H61A 109.2 . . ?
N23 C61 H61B 109.2 . . ?
C31 C61 H61A 109.2 . . ?
C31 C61 H61B 109.2 . . ?
H61A C61 H61B 107.9 . . ?
N26 C62 C32 122.3(5) . . ?
N26 C62 H62 118.8 . . ?
C32 C62 H62 118.8 . . ?
N11 C63 C29 109.3(6) . . ?
N11 C63 H63A 109.8 . . ?
N11 C63 H63B 109.8 . . ?
C29 C63 H63A 109.8 . . ?
C29 C63 H63B 109.8 . . ?
H63A C63 H63B 108.3 . . ?
N5 C64 C44 116.0(5) . . ?
N5 C64 C81 123.2(5) . . ?
C81 C64 C44 120.8(5) . . ?
H65A C65 H65B 109.5 . . ?
H65A C65 H65C 109.5 . . ?
H65B C65 H65C 109.5 . . ?
C111 C65 H65A 109.5 . . ?
C111 C65 H65B 109.5 . . ?
C111 C65 H65C 109.5 . . ?
C20 C66 C110 121.2(5) . . ?
C126 C66 C20 116.0(5) . . ?
C126 C66 C110 122.7(5) . . ?
C100 C67 C89 122.7(6) . . ?
C100 C67 C120 117.4(5) . . ?
C120 C67 C89 119.8(6) . . ?
N22 C68 C28 121.7(4) . . ?
N22 C68 C50 114.8(4) . . ?
C28 C68 C50 123.5(4) . . ?
C57 C69 C91 121.2(5) . . ?
C117 C69 C57 117.6(5) . . ?
C117 C69 C91 121.2(5) . . ?
C30 C70 C7 120.9(4) . . ?
C30 C70 C104 117.1(5) . . ?
C104 C70 C7 122.0(5) . . ?
N10 C71 C9 114.3(4) . . ?
N10 C71 H71A 108.7 . . ?
N10 C71 H71B 108.7 . . ?
C9 C71 H71A 108.7 . . ?
C9 C71 H71B 108.7 . . ?
H71A C71 H71B 107.6 . . ?
C93 C72 C47 122.5(6) . . ?
C93 C72 C104 116.4(5) . . ?
C104 C72 C47 121.1(5) . . ?
C13 C73 C41 122.2(6) . . ?
C13 C73 C55 117.8(5) . . ?
C55 C73 C41 120.0(6) . . ?
C50 C74 H74 119.3 . . ?
C50 C74 C92 121.3(4) . . ?
C92 C74 H74 119.3 . . ?
C45 C75 C108 121.9(5) . . ?
C124 C75 C45 117.7(5) . . ?
C124 C75 C108 120.2(5) . . ?
N20 C76 C18 114.5(4) . . ?
N20 C76 C122 122.0(5) . . ?
C122 C76 C18 123.4(5) . . ?
N10 C77 H77A 108.9 . . ?
N10 C77 H77B 108.9 . . ?
N10 C77 C101 113.2(4) . . ?
H77A C77 H77B 107.7 . . ?
C101 C77 H77A 108.9 . . ?
C101 C77 H77B 108.9 . . ?
C46 C78 H78 119.8 . . ?
C46 C78 C86 120.4(4) . . ?
C86 C78 H78 119.8 . . ?
C97 C79 C123 118.9(5) . . ?
C108 C79 C97 116.9(6) . . ?
C108 C79 C123 123.7(5) . . ?
C26 C80 C48 120.7(4) . . ?
C26 C80 C84 117.6(4) . . ?
C84 C80 C48 121.5(4) . . ?
C3 C81 C64 117.4(5) . . ?
C3 C81 C125 122.1(5) . . ?
C64 C81 C125 120.5(5) . . ?
C45 C82 C19 121.6(5) . . ?
C112 C82 C19 119.5(5) . . ?
C112 C82 C45 118.8(5) . . ?
C23 C83 C95 120.5(6) . . ?
C97 C83 C23 116.7(5) . . ?
C97 C83 C95 122.7(6) . . ?
C80 C84 H84 118.9 . . ?
C92 C84 C80 122.2(5) . . ?
C92 C84 H84 118.9 . . ?
N28 C85 H85 117.9 . . ?
N28 C85 C132 124.2(5) . . ?
C132 C85 H85 117.9 . . ?
C78 C86 C106 121.2(5) . . ?
C130 C86 C78 117.7(4) . . ?
C130 C86 C106 121.0(4) . . ?
C49 C87 C109 121.9(5) . . ?
C88 C87 C49 116.7(5) . . ?
C88 C87 C109 121.4(5) . . ?
N12 C88 C54 116.4(4) . . ?
N12 C88 C87 122.3(4) . . ?
C87 C88 C54 121.0(4) . . ?
N11 C89 C67 122.2(7) . . ?
N11 C89 H89 118.9 . . ?
C67 C89 H89 118.9 . . ?
C36 C90 H90A 109.5 . . ?
C36 C90 H90B 109.5 . . ?
C36 C90 H90C 109.5 . . ?
H90A C90 H90B 109.5 . . ?
H90A C90 H90C 109.5 . . ?
H90B C90 H90C 109.5 . . ?
N21 C91 C69 123.1(5) . . ?
N21 C91 H91 118.4 . . ?
C69 C91 H91 118.4 . . ?
C74 C92 C35 123.5(5) . . ?
C84 C92 C35 117.3(5) . . ?
C84 C92 C74 118.8(4) . . ?
N17 C93 C72 124.7(5) . . ?
N17 C93 H93 117.7 . . ?
C72 C93 H93 117.7 . . ?
N12 C94 H94 118.1 . . ?
N12 C94 C132 123.9(5) . . ?
C132 C94 H94 118.1 . . ?
N27 C95 C83 121.4(6) . . ?
N27 C95 H95 119.3 . . ?
C83 C95 H95 119.3 . . ?
N4 C96 H96A 109.7 . . ?
N4 C96 H96B 109.7 . . ?
N4 C96 C116 110.0(4) . . ?
H96A C96 H96B 108.2 . . ?
C116 C96 H96A 109.7 . . ?
C116 C96 H96B 109.7 . . ?
C79 C97 H97 119.4 . . ?
C83 C97 C79 121.3(5) . . ?
C83 C97 H97 119.4 . . ?
N13 C98 C102 116.7(4) . . ?
N13 C98 C103 122.2(5) . . ?
C103 C98 C102 121.0(5) . . ?
N2 C99 C25 123.0(6) . . ?
N2 C99 H99 118.5 . . ?
C25 C99 H99 118.5 . . ?
C67 C100 H100 119.5 . . ?
C67 C100 C122 120.9(5) . . ?
C122 C100 H100 119.5 . . ?
N21 C101 C77 108.3(5) . . ?
N21 C101 H10A 110.0 . . ?
N21 C101 H10B 110.0 . . ?
C77 C101 H10A 110.0 . . ?
C77 C101 H10B 110.0 . . ?
H10A C101 H10B 108.4 . . ?
C112 C102 C98 120.2(5) . . ?
C124 C102 C98 122.2(5) . . ?
C124 C102 C112 117.6(5) . . ?
C98 C103 C127 122.9(5) . . ?
C117 C103 C98 118.9(5) . . ?
C117 C103 C127 118.2(5) . . ?
C70 C104 C72 120.9(5) . . ?
C70 C104 H104 119.6 . . ?
C72 C104 H104 119.6 . . ?
N26 C105 C27 109.0(5) . . ?
N26 C105 H10C 109.9 . . ?
N26 C105 H10D 109.9 . . ?
C27 C105 H10C 109.9 . . ?
C27 C105 H10D 109.9 . . ?
H10C C105 H10D 108.3 . . ?
N18 C106 C86 123.2(5) . . ?
N18 C106 H106 118.4 . . ?
C86 C106 H106 118.4 . . ?
N5 C107 H107 118.3 . . ?
C11 C107 N5 123.4(6) . . ?
C11 C107 H107 118.3 . . ?
N24 C108 C75 114.3(5) . . ?
N24 C108 C79 122.8(5) . . ?
C79 C108 C75 122.9(6) . . ?
C87 C109 H10E 109.5 . . ?
C87 C109 H10F 109.5 . . ?
C87 C109 H10G 109.5 . . ?
H10E C109 H10F 109.5 . . ?
H10E C109 H10G 109.5 . . ?
H10F C109 H10G 109.5 . . ?
N14 C110 C66 122.8(5) . . ?
N14 C110 H110 118.6 . . ?
C66 C110 H110 118.6 . . ?
C35 C111 C65 126.1(5) . . ?
C115 C111 C35 118.2(6) . . ?
C115 C111 C65 115.4(6) . . ?
C82 C112 C102 121.2(5) . . ?
C82 C112 H112 119.4 . . ?
C102 C112 H112 119.4 . . ?
N3 C113 H11A 109.4 . . ?
N3 C113 H11B 109.4 . . ?
N3 C113 C119 111.2(6) . . ?
H11A C113 H11B 108.0 . . ?
C119 C113 H11A 109.4 . . ?
C119 C113 H11B 109.4 . . ?
N18 C114 C58 109.8(4) . . ?
N18 C114 H11C 109.7 . . ?
N18 C114 H11D 109.7 . . ?
C58 C114 H11C 109.7 . . ?
C58 C114 H11D 109.7 . . ?
H11C C114 H11D 108.2 . . ?
C25 C115 H115 119.1 . . ?
C111 C115 C25 121.7(6) . . ?
C111 C115 H115 119.1 . . ?
N6 C116 C96 112.4(4) . . ?
N6 C116 H11E 109.1 . . ?
N6 C116 H11F 109.1 . . ?
C96 C116 H11E 109.1 . . ?
C96 C116 H11F 109.1 . . ?
H11E C116 H11F 107.9 . . ?
C69 C117 C103 120.5(5) . . ?
C69 C117 H117 119.7 . . ?
C103 C117 H117 119.7 . . ?
C46 C118 H11G 109.5 . . ?
C46 C118 H11H 109.5 . . ?
C46 C118 H11I 109.5 . . ?
H11G C118 H11H 109.5 . . ?
H11G C118 H11I 109.5 . . ?
H11H C118 H11I 109.5 . . ?
N19 C119 C113 113.7(6) . . ?
N19 C119 H11J 108.8 . . ?
N19 C119 H11K 108.8 . . ?
C113 C119 H11J 108.8 . . ?
C113 C119 H11K 108.8 . . ?
H11J C119 H11K 107.7 . . ?
N20 C120 C67 122.6(6) . . ?
N20 C120 H120 118.7 . . ?
C67 C120 H120 118.7 . . ?
C19 C121 C55 117.7(6) . . ?
C19 C121 C131 125.7(6) . . ?
C55 C121 C131 116.5(7) . . ?
C76 C122 C17 124.0(5) . . ?
C76 C122 C100 117.3(5) . . ?
C100 C122 C17 118.5(5) . . ?
C79 C123 H12A 109.5 . . ?
C79 C123 H12B 109.5 . . ?
C79 C123 H12C 109.5 . . ?
H12A C123 H12B 109.5 . . ?
H12A C123 H12C 109.5 . . ?
H12B C123 H12C 109.5 . . ?
C75 C124 C102 122.9(5) . . ?
C75 C124 H124 118.5 . . ?
C102 C124 H124 118.5 . . ?
C81 C125 H12D 109.5 . . ?
C81 C125 H12E 109.5 . . ?
C81 C125 H12F 109.5 . . ?
H12D C125 H12E 109.5 . . ?
H12D C125 H12F 109.5 . . ?
H12E C125 H12F 109.5 . . ?
N22 C126 C66 125.2(5) . . ?
N22 C126 H126 117.4 . . ?
C66 C126 H126 117.4 . . ?
C103 C127 H12G 109.5 . . ?
C103 C127 H12H 109.5 . . ?
C103 C127 H12I 109.5 . . ?
H12G C127 H12H 109.5 . . ?
H12G C127 H12I 109.5 . . ?
H12H C127 H12I 109.5 . . ?
N16 C128 C32 125.9(4) . . ?
N16 C128 H128 117.0 . . ?
C32 C128 H128 117.0 . . ?
N27 C129 C59 107.5(6) . . ?
N27 C129 H12J 110.2 . . ?
N27 C129 H12K 110.2 . . ?
C59 C129 H12J 110.2 . . ?
C59 C129 H12K 110.2 . . ?
H12J C129 H12K 108.5 . . ?
N8 C130 C86 123.7(4) . . ?
N8 C130 H130 118.2 . . ?
C86 C130 H130 118.2 . . ?
C121 C131 H13A 109.5 . . ?
C121 C131 H13B 109.5 . . ?
C121 C131 H13C 109.5 . . ?
H13A C131 H13B 109.5 . . ?
H13A C131 H13C 109.5 . . ?
H13B C131 H13C 109.5 . . ?
C49 C132 C85 121.0(5) . . ?
C94 C132 C49 116.0(5) . . ?
C94 C132 C85 123.0(5) . . ?

loop_
_geom_bond_atom_site_label_1
_geom_bond_atom_site_label_2
_geom_bond_distance
_geom_bond_site_symmetry_2
_geom_bond_publ_flag
N1 C6 1.326(5) . ?
N1 C8 1.338(5) . ?
N2 C9 1.463(6) . ?
N2 C99 1.249(7) . ?
N3 C41 1.236(7) . ?
N3 C113 1.475(7) . ?
N4 C34 1.262(5) . ?
N4 C96 1.480(5) . ?
N5 C64 1.323(7) . ?
N5 C107 1.377(7) . ?
N6 C39 1.490(6) . ?
N6 C58 1.451(5) . ?
N6 C116 1.444(6) . ?
N7 C15 1.459(8) . ?
N7 C27 1.423(7) . ?
N7 C59 1.459(8) . ?
N8 C42 1.354(6) . ?
N8 C130 1.332(6) . ?
N9 C13 1.361(7) . ?
N9 C19 1.311(7) . ?
N10 C37 1.472(7) . ?
N10 C71 1.457(6) . ?
N10 C77 1.473(6) . ?
N11 C63 1.475(7) . ?
N11 C89 1.240(7) . ?
N12 C88 1.343(6) . ?
N12 C94 1.353(6) . ?
N13 C57 1.357(7) . ?
N13 C98 1.333(6) . ?
N14 C43 1.454(6) . ?
N14 C110 1.247(6) . ?
N15 H15 0.8800 . ?
N15 C5 1.393(6) . ?
N15 C35 1.337(7) . ?
N16 C48 1.357(5) . ?
N16 C128 1.321(6) . ?
N17 C30 1.333(6) . ?
N17 C93 1.325(7) . ?
N18 C106 1.239(6) . ?
N18 C114 1.463(6) . ?
N19 C29 1.447(8) . ?
N19 C31 1.474(9) . ?
N19 C119 1.431(8) . ?
N20 C76 1.337(6) . ?
N20 C120 1.345(6) . ?
N21 C91 1.246(6) . ?
N21 C101 1.475(7) . ?
N22 C68 1.339(6) . ?
N22 C126 1.347(6) . ?
N23 C51 1.227(7) . ?
N23 C61 1.449(8) . ?
N24 C23 1.340(7) . ?
N24 C108 1.339(7) . ?
N25 C2 1.473(8) . ?
N25 C47 1.265(7) . ?
N26 C62 1.247(6) . ?
N26 C105 1.471(6) . ?
N27 C95 1.244(8) . ?
N27 C129 1.457(8) . ?
N28 C53 1.456(6) . ?
N28 C85 1.255(6) . ?
C1 C8 1.497(6) . ?
C1 C14 1.382(6) . ?
C1 C24 1.403(6) . ?
C2 H2A 0.9900 . ?
C2 H2B 0.9900 . ?
C2 C15 1.519(9) . ?
C3 H3 0.9500 . ?
C3 C11 1.386(8) . ?
C3 C81 1.354(7) . ?
C4 H4 0.9500 . ?
C4 C32 1.403(6) . ?
C4 C36 1.391(6) . ?
C5 H5 0.9500 . ?
C5 C25 1.403(7) . ?
C6 H6 0.9500 . ?
C6 C16 1.376(6) . ?
C7 H7A 0.9800 . ?
C7 H7B 0.9800 . ?
C7 H7C 0.9800 . ?
C7 C70 1.504(7) . ?
C8 C56 1.419(6) . ?
C9 H9A 0.9900 . ?
C9 H9B 0.9900 . ?
C9 C71 1.506(7) . ?
C10 C38 1.380(6) . ?
C10 C40 1.402(6) . ?
C10 C42 1.486(6) . ?
C11 C51 1.462(8) . ?
C11 C107 1.373(8) . ?
C12 H12 0.9500 . ?
C12 C18 1.382(6) . ?
C12 C22 1.385(6) . ?
C13 H13 0.9500 . ?
C13 C73 1.340(8) . ?
C14 H14 0.9500 . ?
C14 C18 1.395(6) . ?
C15 H15A 0.9900 . ?
C15 H15B 0.9900 . ?
C16 C34 1.463(6) . ?
C16 C52 1.401(6) . ?
C17 H17A 0.9800 . ?
C17 H17B 0.9800 . ?
C17 H17C 0.9800 . ?
C17 C122 1.511(7) . ?
C18 C76 1.493(6) . ?
C19 C82 1.494(7) . ?
C19 C121 1.380(8) . ?
C20 H20 0.9500 . ?
C20 C28 1.369(6) . ?
C20 C66 1.411(6) . ?
C21 H21A 0.9800 . ?
C21 H21B 0.9800 . ?
C21 H21C 0.9800 . ?
C21 C56 1.515(6) . ?
C22 C24 1.387(6) . ?
C22 C30 1.499(6) . ?
C23 H23 0.9500 . ?
C23 C83 1.380(8) . ?
C24 H24 0.9500 . ?
C25 C99 1.464(7) . ?
C25 C115 1.385(8) . ?
C26 H26 0.9500 . ?
C26 C50 1.385(6) . ?
C26 C80 1.396(6) . ?
C27 H27A 0.9900 . ?
C27 H27B 0.9900 . ?
C27 C105 1.498(8) . ?
C28 C33 1.522(6) . ?
C28 C68 1.403(6) . ?
C29 H29A 0.9900 . ?
C29 H29B 0.9900 . ?
C29 C63 1.489(9) . ?
C30 C70 1.380(6) . ?
C31 H31A 0.9900 . ?
C31 H31B 0.9900 . ?
C31 C61 1.510(10) . ?
C32 C62 1.469(6) . ?
C32 C128 1.374(6) . ?
C33 H33A 0.9800 . ?
C33 H33B 0.9800 . ?
C33 H33C 0.9800 . ?
C34 H34 0.9500 . ?
C35 C92 1.504(7) . ?
C35 C111 1.379(8) . ?
C36 C48 1.408(6) . ?
C36 C90 1.498(6) . ?
C37 H37A 0.9900 . ?
C37 H37B 0.9900 . ?
C37 C53 1.481(7) . ?
C38 H38 0.9500 . ?
C38 C44 1.380(6) . ?
C39 H39A 0.9900 . ?
C39 H39B 0.9900 . ?
C39 C43 1.494(7) . ?
C40 H40 0.9500 . ?
C40 C54 1.399(6) . ?
C41 H41 0.9500 . ?
C41 C73 1.492(8) . ?
C42 C46 1.403(6) . ?
C43 H43A 0.9900 . ?
C43 H43B 0.9900 . ?
C44 C60 1.377(6) . ?
C44 C64 1.501(7) . ?
C45 H45 0.9500 . ?
C45 C75 1.413(7) . ?
C45 C82 1.382(7) . ?
C46 C78 1.400(6) . ?
C46 C118 1.499(6) . ?
C47 H47 0.9500 . ?
C47 C72 1.477(7) . ?
C48 C80 1.474(6) . ?
C49 H49 0.9500 . ?
C49 C87 1.399(7) . ?
C49 C132 1.381(7) . ?
C50 C68 1.488(6) . ?
C50 C74 1.400(6) . ?
C51 H51 0.9500 . ?
C52 H52 0.9500 . ?
C52 C56 1.360(6) . ?
C53 H53A 0.9900 . ?
C53 H53B 0.9900 . ?
C54 C60 1.382(6) . ?
C54 C88 1.487(6) . ?
C55 H55 0.9500 . ?
C55 C73 1.376(8) . ?
C55 C121 1.427(8) . ?
C57 H57 0.9500 . ?
C57 C69 1.418(7) . ?
C58 H58A 0.9900 . ?
C58 H58B 0.9900 . ?
C58 C114 1.500(6) . ?
C59 H59A 0.9900 . ?
C59 H59B 0.9900 . ?
C59 C129 1.545(9) . ?
C60 H60 0.9500 . ?
C61 H61A 0.9900 . ?
C61 H61B 0.9900 . ?
C62 H62 0.9500 . ?
C63 H63A 0.9900 . ?
C63 H63B 0.9900 . ?
C64 C81 1.408(7) . ?
C65 H65A 0.9800 . ?
C65 H65B 0.9800 . ?
C65 H65C 0.9800 . ?
C65 C111 1.610(9) . ?
C66 C110 1.476(7) . ?
C66 C126 1.356(7) . ?
C67 C89 1.480(8) . ?
C67 C100 1.378(8) . ?
C67 C120 1.387(8) . ?
C69 C91 1.460(7) . ?
C69 C117 1.349(7) . ?
C70 C104 1.386(7) . ?
C71 H71A 0.9900 . ?
C71 H71B 0.9900 . ?
C72 C93 1.351(7) . ?
C72 C104 1.393(7) . ?
C74 H74 0.9500 . ?
C74 C92 1.410(7) . ?
C75 C108 1.489(7) . ?
C75 C124 1.358(7) . ?
C76 C122 1.393(7) . ?
C77 H77A 0.9900 . ?
C77 H77B 0.9900 . ?
C77 C101 1.509(7) . ?
C78 H78 0.9500 . ?
C78 C86 1.402(6) . ?
C79 C97 1.409(8) . ?
C79 C108 1.376(7) . ?
C79 C123 1.554(8) . ?
C80 C84 1.396(6) . ?
C81 C125 1.500(8) . ?
C82 C112 1.374(7) . ?
C83 C95 1.488(8) . ?
C83 C97 1.371(8) . ?
C84 H84 0.9500 . ?
C84 C92 1.360(7) . ?
C85 H85 0.9500 . ?
C85 C132 1.473(7) . ?
C86 C106 1.468(6) . ?
C86 C130 1.372(7) . ?
C87 C88 1.384(7) . ?
C87 C109 1.537(7) . ?
C89 H89 0.9500 . ?
C90 H90A 0.9800 . ?
C90 H90B 0.9800 . ?
C90 H90C 0.9800 . ?
C91 H91 0.9500 . ?
C93 H93 0.9500 . ?
C94 H94 0.9500 . ?
C94 C132 1.372(7) . ?
C95 H95 0.9500 . ?
C96 H96A 0.9900 . ?
C96 H96B 0.9900 . ?
C96 C116 1.528(6) . ?
C97 H97 0.9500 . ?
C98 C102 1.468(7) . ?
C98 C103 1.393(7) . ?
C99 H99 0.9500 . ?
C100 H100 0.9500 . ?
C100 C122 1.402(7) . ?
C101 H10A 0.9900 . ?
C101 H10B 0.9900 . ?
C102 C112 1.415(7) . ?
C102 C124 1.390(7) . ?
C103 C117 1.377(7) . ?
C103 C127 1.533(8) . ?
C104 H104 0.9500 . ?
C105 H10C 0.9900 . ?
C105 H10D 0.9900 . ?
C106 H106 0.9500 . ?
C107 H107 0.9500 . ?
C109 H10E 0.9800 . ?
C109 H10F 0.9800 . ?
C109 H10G 0.9800 . ?
C110 H110 0.9500 . ?
C111 C115 1.365(7) . ?
C112 H112 0.9500 . ?
C113 H11A 0.9900 . ?
C113 H11B 0.9900 . ?
C113 C119 1.513(9) . ?
C114 H11C 0.9900 . ?
C114 H11D 0.9900 . ?
C115 H115 0.9500 . ?
C116 H11E 0.9900 . ?
C116 H11F 0.9900 . ?
C117 H117 0.9500 . ?
C118 H11G 0.9800 . ?
C118 H11H 0.9800 . ?
C118 H11I 0.9800 . ?
C119 H11J 0.9900 . ?
C119 H11K 0.9900 . ?
C120 H120 0.9500 . ?
C121 C131 1.558(9) . ?
C123 H12A 0.9800 . ?
C123 H12B 0.9800 . ?
C123 H12C 0.9800 . ?
C124 H124 0.9500 . ?
C125 H12D 0.9800 . ?
C125 H12E 0.9800 . ?
C125 H12F 0.9800 . ?
C126 H126 0.9500 . ?
C127 H12G 0.9800 . ?
C127 H12H 0.9800 . ?
C127 H12I 0.9800 . ?
C128 H128 0.9500 . ?
C129 H12J 0.9900 . ?
C129 H12K 0.9900 . ?
C130 H130 0.9500 . ?
C131 H13A 0.9800 . ?
C131 H13B 0.9800 . ?
C131 H13C 0.9800 . ?

loop_
_geom_torsion_atom_site_label_1
_geom_torsion_atom_site_label_2
_geom_torsion_atom_site_label_3
_geom_torsion_atom_site_label_4
_geom_torsion
_geom_torsion_site_symmetry_1
_geom_torsion_site_symmetry_2
_geom_torsion_site_symmetry_3
_geom_torsion_site_symmetry_4
_geom_torsion_publ_flag
N1 C6 C16 C34 179.0(4) . . . . ?
N1 C6 C16 C52 0.0(7) . . . . ?
N1 C8 C56 C21 177.8(4) . . . . ?
N1 C8 C56 C52 -3.8(6) . . . . ?
N2 C9 C71 N10 74.8(6) . . . . ?
N3 C41 C73 C13 175.8(6) . . . . ?
N3 C41 C73 C55 -4.2(9) . . . . ?
N3 C113 C119 N19 76.9(7) . . . . ?
N4 C96 C116 N6 78.1(5) . . . . ?
N5 C64 C81 C3 -6.3(8) . . . . ?
N5 C64 C81 C125 172.5(6) . . . . ?
N6 C39 C43 N14 77.0(5) . . . . ?
N6 C58 C114 N18 70.4(5) . . . . ?
N7 C27 C105 N26 75.3(6) . . . . ?
N7 C59 C129 N27 70.2(7) . . . . ?
N8 C42 C46 C78 -1.7(7) . . . . ?
N8 C42 C46 C118 175.3(4) . . . . ?
N9 C13 C73 C41 177.5(5) . . . . ?
N9 C13 C73 C55 -2.5(9) . . . . ?
N9 C19 C82 C45 -58.2(7) . . . . ?
N9 C19 C82 C112 119.4(6) . . . . ?
N9 C19 C121 C55 -3.3(10) . . . . ?
N9 C19 C121 C131 -179.9(7) . . . . ?
N10 C37 C53 N28 73.1(6) . . . . ?
N10 C77 C101 N21 78.9(6) . . . . ?
N12 C94 C132 C49 -5.4(8) . . . . ?
N12 C94 C132 C85 174.4(5) . . . . ?
N13 C57 C69 C91 176.0(5) . . . . ?
N13 C57 C69 C117 -5.8(9) . . . . ?
N13 C98 C102 C112 126.8(6) . . . . ?
N13 C98 C102 C124 -55.2(7) . . . . ?
N13 C98 C103 C117 -6.6(9) . . . . ?
N13 C98 C103 C127 174.8(6) . . . . ?
N15 C5 C25 C99 177.2(4) . . . . ?
N15 C5 C25 C115 -3.0(8) . . . . ?
N15 C35 C92 C74 -46.5(7) . . . . ?
N15 C35 C92 C84 140.3(5) . . . . ?
N15 C35 C111 C65 169.1(6) . . . . ?
N15 C35 C111 C115 -3.6(9) . . . . ?
N16 C48 C80 C26 -35.8(6) . . . . ?
N16 C48 C80 C84 139.1(4) . . . . ?
N17 C30 C70 C7 179.3(5) . . . . ?
N17 C30 C70 C104 0.4(7) . . . . ?
N19 C29 C63 N11 70.5(8) . . . . ?
N19 C31 C61 N23 79.1(8) . . . . ?
N20 C76 C122 C17 173.6(4) . . . . ?
N20 C76 C122 C100 -2.1(7) . . . . ?
N24 C23 C83 C95 172.5(5) . . . . ?
N24 C23 C83 C97 -3.2(8) . . . . ?
N25 C2 C15 N7 78.7(8) . . . . ?
N25 C47 C72 C93 -2.1(8) . . . . ?
N25 C47 C72 C104 175.5(5) . . . . ?
N28 C85 C132 C49 -179.9(5) . . . . ?
N28 C85 C132 C94 0.3(9) . . . . ?
C1 C8 C56 C21 -0.8(7) . . . . ?
C1 C8 C56 C52 177.6(4) . . . . ?
C1 C14 C18 C12 -0.1(7) . . . . ?
C1 C14 C18 C76 174.9(4) . . . . ?
C2 N25 C47 C72 179.9(5) . . . . ?
C3 C11 C51 N23 175.2(7) . . . . ?
C3 C11 C107 N5 -4.0(10) . . . . ?
C4 C32 C62 N26 -9.1(7) . . . . ?
C4 C32 C128 N16 0.9(7) . . . . ?
C4 C36 C48 N16 -0.6(6) . . . . ?
C4 C36 C48 C80 179.7(4) . . . . ?
C5 N15 C35 C92 -177.8(4) . . . . ?
C5 N15 C35 C111 4.1(8) . . . . ?
C5 C25 C99 N2 -1.2(8) . . . . ?
C5 C25 C115 C111 3.6(9) . . . . ?
C6 N1 C8 C1 -178.0(4) . . . . ?
C6 N1 C8 C56 3.3(6) . . . . ?
C6 C16 C34 N4 3.0(7) . . . . ?
C6 C16 C52 C56 -0.5(7) . . . . ?
C7 C70 C104 C72 -179.3(5) . . . . ?
C8 N1 C6 C16 -1.4(6) . . . . ?
C8 C1 C14 C18 -179.0(4) . . . . ?
C8 C1 C24 C22 -179.6(4) . . . . ?
C9 N2 C99 C25 -177.9(5) . . . . ?
C10 C38 C44 C60 0.4(7) . . . . ?
C10 C38 C44 C64 -175.5(4) . . . . ?
C10 C40 C54 C60 1.0(7) . . . . ?
C10 C40 C54 C88 176.4(4) . . . . ?
C10 C42 C46 C78 179.5(4) . . . . ?
C10 C42 C46 C118 -3.4(7) . . . . ?
C11 C3 C81 C64 3.6(9) . . . . ?
C11 C3 C81 C125 -175.3(6) . . . . ?
C12 C18 C76 N20 136.8(5) . . . . ?
C12 C18 C76 C122 -39.5(7) . . . . ?
C12 C22 C24 C1 -2.4(6) . . . . ?
C12 C22 C30 N17 77.9(6) . . . . ?
C12 C22 C30 C70 -101.5(6) . . . . ?
C13 N9 C19 C82 -177.0(5) . . . . ?
C13 N9 C19 C121 2.5(9) . . . . ?
C14 C1 C8 N1 -76.7(6) . . . . ?
C14 C1 C8 C56 102.0(5) . . . . ?
C14 C1 C24 C22 2.1(6) . . . . ?
C14 C18 C76 N20 -38.1(6) . . . . ?
C14 C18 C76 C122 145.7(5) . . . . ?
C15 N7 C27 C105 81.5(6) . . . . ?
C15 N7 C59 C129 -150.9(5) . . . . ?
C16 C52 C56 C8 2.3(7) . . . . ?
C16 C52 C56 C21 -179.4(5) . . . . ?
C18 C12 C22 C24 1.4(7) . . . . ?
C18 C12 C22 C30 -176.8(4) . . . . ?
C18 C76 C122 C17 -10.5(7) . . . . ?
C18 C76 C122 C100 173.8(4) . . . . ?
C19 N9 C13 C73 0.5(9) . . . . ?
C19 C82 C112 C102 -178.0(5) . . . . ?
C20 C28 C68 N22 -3.6(7) . . . . ?
C20 C28 C68 C50 175.7(4) . . . . ?
C20 C66 C110 N14 -2.2(7) . . . . ?
C20 C66 C126 N22 -2.5(7) . . . . ?
C22 C12 C18 C14 -0.2(7) . . . . ?
C22 C12 C18 C76 -175.1(4) . . . . ?
C22 C30 C70 C7 -1.3(7) . . . . ?
C22 C30 C70 C104 179.8(4) . . . . ?
C23 N24 C108 C75 -175.9(4) . . . . ?
C23 N24 C108 C79 3.9(8) . . . . ?
C23 C83 C95 N27 -178.5(6) . . . . ?
C23 C83 C97 C79 1.7(8) . . . . ?
C24 C1 C8 N1 105.0(5) . . . . ?
C24 C1 C8 C56 -76.3(5) . . . . ?
C24 C1 C14 C18 -0.8(7) . . . . ?
C24 C22 C30 N17 -100.3(5) . . . . ?
C24 C22 C30 C70 80.3(6) . . . . ?
C26 C50 C68 N22 131.1(5) . . . . ?
C26 C50 C68 C28 -48.3(7) . . . . ?
C26 C50 C74 C92 -0.2(7) . . . . ?
C26 C80 C84 C92 -0.2(7) . . . . ?
C27 N7 C15 C2 -148.2(6) . . . . ?
C27 N7 C59 C129 83.2(6) . . . . ?
C28 C20 C66 C110 -177.2(4) . . . . ?
C28 C20 C66 C126 2.8(7) . . . . ?
C29 N19 C31 C61 -151.9(6) . . . . ?
C29 N19 C119 C113 84.3(7) . . . . ?
C30 N17 C93 C72 0.0(8) . . . . ?
C30 C22 C24 C1 175.9(4) . . . . ?
C30 C70 C104 C72 -0.4(7) . . . . ?
C31 N19 C29 C63 81.8(7) . . . . ?
C31 N19 C119 C113 -150.2(6) . . . . ?
C32 C4 C36 C48 -0.8(6) . . . . ?
C32 C4 C36 C90 -178.9(4) . . . . ?
C33 C28 C68 N22 176.8(4) . . . . ?
C33 C28 C68 C50 -3.9(7) . . . . ?
C34 N4 C96 C116 -106.6(5) . . . . ?
C34 C16 C52 C56 -179.6(4) . . . . ?
C35 N15 C5 C25 -0.7(7) . . . . ?
C35 C111 C115 C25 -0.4(9) . . . . ?
C36 C4 C32 C62 177.4(4) . . . . ?
C36 C4 C32 C128 0.7(6) . . . . ?
C36 C48 C80 C26 143.9(4) . . . . ?
C36 C48 C80 C84 -41.1(7) . . . . ?
C37 N10 C71 C9 -153.9(4) . . . . ?
C37 N10 C77 C101 77.2(5) . . . . ?
C38 C10 C40 C54 -3.1(7) . . . . ?
C38 C10 C42 N8 -38.1(6) . . . . ?
C38 C10 C42 C46 140.8(5) . . . . ?
C38 C44 C60 C54 -2.6(7) . . . . ?
C38 C44 C64 N5 -88.1(6) . . . . ?
C38 C44 C64 C81 94.2(6) . . . . ?
C39 N6 C58 C114 -156.8(4) . . . . ?
C39 N6 C116 C96 79.8(4) . . . . ?
C40 C10 C38 C44 2.4(7) . . . . ?
C40 C10 C42 N8 137.2(4) . . . . ?
C40 C10 C42 C46 -44.0(6) . . . . ?
C40 C54 C60 C44 1.8(7) . . . . ?
C40 C54 C88 N12 128.9(5) . . . . ?
C40 C54 C88 C87 -57.4(7) . . . . ?
C41 N3 C113 C119 -123.0(7) . . . . ?
C42 N8 C130 C86 -0.6(7) . . . . ?
C42 C10 C38 C44 177.7(4) . . . . ?
C42 C10 C40 C54 -178.4(4) . . . . ?
C42 C46 C78 C86 0.9(6) . . . . ?
C43 N14 C110 C66 -179.7(4) . . . . ?
C44 C64 C81 C3 171.2(5) . . . . ?
C44 C64 C81 C125 -10.0(8) . . . . ?
C45 C75 C108 N24 135.9(5) . . . . ?
C45 C75 C108 C79 -43.8(8) . . . . ?
C45 C75 C124 C102 1.5(8) . . . . ?
C45 C82 C112 C102 -0.4(8) . . . . ?
C46 C78 C86 C106 177.4(4) . . . . ?
C46 C78 C86 C130 0.0(7) . . . . ?
C47 N25 C2 C15 -95.6(8) . . . . ?
C47 C72 C93 N17 177.7(5) . . . . ?
C47 C72 C104 C70 -177.5(5) . . . . ?
C48 N16 C128 C32 -2.3(7) . . . . ?
C48 C80 C84 C92 -175.3(5) . . . . ?
C49 C87 C88 N12 -8.2(8) . . . . ?
C49 C87 C88 C54 178.5(5) . . . . ?
C50 C26 C80 C48 177.4(4) . . . . ?
C50 C26 C80 C84 2.3(7) . . . . ?
C50 C74 C92 C35 -170.9(5) . . . . ?
C50 C74 C92 C84 2.2(8) . . . . ?
C51 N23 C61 C31 -102.7(8) . . . . ?
C51 C11 C107 N5 175.6(6) . . . . ?
C52 C16 C34 N4 -177.9(4) . . . . ?
C53 N28 C85 C132 -174.6(5) . . . . ?
C57 N13 C98 C102 -176.6(5) . . . . ?
C57 N13 C98 C103 8.2(9) . . . . ?
C57 C69 C91 N21 -11.7(8) . . . . ?
C57 C69 C117 C103 7.5(9) . . . . ?
C58 N6 C39 C43 86.6(5) . . . . ?
C58 N6 C116 C96 -157.5(4) . . . . ?
C59 N7 C15 C2 85.7(6) . . . . ?
C59 N7 C27 C105 -152.4(5) . . . . ?
C60 C44 C64 N5 95.8(6) . . . . ?
C60 C44 C64 C81 -81.9(6) . . . . ?
C60 C54 C88 N12 -55.7(6) . . . . ?
C60 C54 C88 C87 118.0(6) . . . . ?
C61 N23 C51 C11 177.9(6) . . . . ?
C62 N26 C105 C27 -153.9(5) . . . . ?
C62 C32 C128 N16 -175.8(4) . . . . ?
C63 N11 C89 C67 -177.8(5) . . . . ?
C64 N5 C107 C11 1.5(9) . . . . ?
C64 C44 C60 C54 173.6(4) . . . . ?
C65 C111 C115 C25 -173.9(6) . . . . ?
C66 C20 C28 C33 179.7(4) . . . . ?
C66 C20 C28 C68 0.0(6) . . . . ?
C67 C100 C122 C17 -177.5(4) . . . . ?
C67 C100 C122 C76 -1.5(7) . . . . ?
C68 N22 C126 C66 -0.9(8) . . . . ?
C68 C50 C74 C92 171.6(5) . . . . ?
C71 N10 C37 C53 83.4(5) . . . . ?
C71 N10 C77 C101 -158.1(5) . . . . ?
C73 C55 C121 C19 1.1(9) . . . . ?
C73 C55 C121 C131 178.0(6) . . . . ?
C74 C50 C68 N22 -40.4(6) . . . . ?
C74 C50 C68 C28 140.2(5) . . . . ?
C75 C45 C82 C19 -179.8(5) . . . . ?
C75 C45 C82 C112 2.7(8) . . . . ?
C76 N20 C120 C67 0.2(7) . . . . ?
C77 N10 C37 C53 -151.3(4) . . . . ?
C77 N10 C71 C9 81.7(5) . . . . ?
C78 C86 C106 N18 -16.8(7) . . . . ?
C78 C86 C130 N8 -0.2(7) . . . . ?
C80 C26 C50 C68 -173.8(4) . . . . ?
C80 C26 C50 C74 -2.0(7) . . . . ?
C80 C84 C92 C35 171.6(5) . . . . ?
C80 C84 C92 C74 -1.9(8) . . . . ?
C81 C3 C11 C51 -178.4(6) . . . . ?
C81 C3 C11 C107 1.3(9) . . . . ?
C82 C19 C121 C55 176.2(5) . . . . ?
C82 C19 C121 C131 -0.4(10) . . . . ?
C82 C45 C75 C108 -179.0(5) . . . . ?
C82 C45 C75 C124 -3.2(8) . . . . ?
C85 N28 C53 C37 -123.1(6) . . . . ?
C87 C49 C132 C85 -177.0(5) . . . . ?
C87 C49 C132 C94 2.8(9) . . . . ?
C88 N12 C94 C132 1.1(7) . . . . ?
C88 C54 C60 C44 -173.6(4) . . . . ?
C89 N11 C63 C29 -135.7(6) . . . . ?
C89 C67 C100 C122 -179.0(4) . . . . ?
C89 C67 C120 N20 179.5(4) . . . . ?
C90 C36 C48 N16 177.4(4) . . . . ?
C90 C36 C48 C80 -2.3(7) . . . . ?
C91 N21 C101 C77 -112.2(6) . . . . ?
C91 C69 C117 C103 -174.3(5) . . . . ?
C92 C35 C111 C65 -8.9(9) . . . . ?
C92 C35 C111 C115 178.4(5) . . . . ?
C93 N17 C30 C22 -179.7(5) . . . . ?
C93 N17 C30 C70 -0.3(8) . . . . ?
C93 C72 C104 C70 0.2(7) . . . . ?
C94 N12 C88 C54 179.6(4) . . . . ?
C94 N12 C88 C87 6.0(7) . . . . ?
C95 N27 C129 C59 -137.1(6) . . . . ?
C95 C83 C97 C79 -173.9(5) . . . . ?
C96 N4 C34 C16 -177.2(4) . . . . ?
C97 C79 C108 N24 -5.2(8) . . . . ?
C97 C79 C108 C75 174.6(5) . . . . ?
C97 C83 C95 N27 -3.1(8) . . . . ?
C98 N13 C57 C69 -2.0(9) . . . . ?
C98 C102 C112 C82 176.9(5) . . . . ?
C98 C102 C124 C75 -177.5(5) . . . . ?
C98 C103 C117 C69 -1.8(9) . . . . ?
C99 N2 C9 C71 -120.7(5) . . . . ?
C99 C25 C115 C111 -176.6(5) . . . . ?
C100 C67 C89 N11 -8.9(8) . . . . ?
C100 C67 C120 N20 -3.7(7) . . . . ?
C101 N21 C91 C69 -176.2(5) . . . . ?
C102 C98 C103 C117 178.5(5) . . . . ?
C102 C98 C103 C127 -0.1(9) . . . . ?
C103 C98 C102 C112 -58.0(7) . . . . ?
C103 C98 C102 C124 120.0(6) . . . . ?
C104 C72 C93 N17 0.0(8) . . . . ?
C105 N26 C62 C32 -174.5(4) . . . . ?
C106 N18 C114 C58 -119.3(5) . . . . ?
C106 C86 C130 N8 -177.6(4) . . . . ?
C107 N5 C64 C44 -173.8(5) . . . . ?
C107 N5 C64 C81 3.8(8) . . . . ?
C107 C11 C51 N23 -4.5(10) . . . . ?
C108 N24 C23 C83 0.5(8) . . . . ?
C108 C75 C124 C102 177.4(5) . . . . ?
C108 C79 C97 C83 2.2(8) . . . . ?
C109 C87 C88 N12 170.8(5) . . . . ?
C109 C87 C88 C54 -2.5(8) . . . . ?
C110 N14 C43 C39 -138.2(5) . . . . ?
C110 C66 C126 N22 177.6(4) . . . . ?
C111 C35 C92 C74 131.6(6) . . . . ?
C111 C35 C92 C84 -41.5(7) . . . . ?
C112 C102 C124 C75 0.6(7) . . . . ?
C113 N3 C41 C73 179.9(5) . . . . ?
C114 N18 C106 C86 179.8(4) . . . . ?
C115 C25 C99 N2 178.9(5) . . . . ?
C116 N6 C39 C43 -150.2(4) . . . . ?
C116 N6 C58 C114 80.0(5) . . . . ?
C117 C69 C91 N21 170.3(6) . . . . ?
C118 C46 C78 C86 -176.3(4) . . . . ?
C119 N19 C29 C63 -153.4(6) . . . . ?
C119 N19 C31 C61 83.7(7) . . . . ?
C120 N20 C76 C18 -173.5(4) . . . . ?
C120 N20 C76 C122 2.8(7) . . . . ?
C120 C67 C89 N11 167.6(5) . . . . ?
C120 C67 C100 C122 4.3(7) . . . . ?
C121 C19 C82 C45 122.3(7) . . . . ?
C121 C19 C82 C112 -60.1(8) . . . . ?
C121 C55 C73 C13 1.5(9) . . . . ?
C121 C55 C73 C41 -178.4(5) . . . . ?
C123 C79 C97 C83 -169.6(5) . . . . ?
C123 C79 C108 N24 166.2(6) . . . . ?
C123 C79 C108 C75 -14.0(9) . . . . ?
C124 C75 C108 N24 -39.7(7) . . . . ?
C124 C75 C108 C79 140.5(5) . . . . ?
C124 C102 C112 C82 -1.2(8) . . . . ?
C126 N22 C68 C28 4.0(7) . . . . ?
C126 N22 C68 C50 -175.4(4) . . . . ?
C126 C66 C110 N14 177.7(5) . . . . ?
C127 C103 C117 C69 176.9(6) . . . . ?
C128 N16 C48 C36 2.1(7) . . . . ?
C128 N16 C48 C80 -178.2(4) . . . . ?
C128 C32 C62 N26 167.4(5) . . . . ?
C129 N27 C95 C83 177.7(5) . . . . ?
C130 N8 C42 C10 -179.6(4) . . . . ?
C130 N8 C42 C46 1.6(7) . . . . ?
C130 C86 C106 N18 160.5(5) . . . . ?
C132 C49 C87 C88 3.6(9) . . . . ?
C132 C49 C87 C109 -175.4(6) . . . . ?

loop_
_smtbx_masks_void_nr
_smtbx_masks_void_average_x
_smtbx_masks_void_average_y
_smtbx_masks_void_average_z
_smtbx_masks_void_volume
_smtbx_masks_void_count_electrons
_smtbx_masks_void_content
1 0.000 0.000 0.000 676.2 195.5 '2 CCl3,1 CHCl3'
2 0.000 0.000 0.500 226.2 60.7 '1 CHCl3'
3 0.184 0.322 0.281 15.8 3.7 ?
4 0.280 0.706 0.729 12.6 0.0 ?
5 0.459 0.450 0.593 25.6 0.0 ?
6 0.541 0.550 0.407 25.6 0.0 ?
7 0.720 0.294 0.271 12.6 0.0 ?
8 0.816 0.678 0.719 15.8 3.7 ?
